data_1569152
loop_
_publ_author_name
'Jin, Qiu-Yan'
'Liang, Yuan-Yuan'
'Zhang, Zhi-Hui'
'Meng, Liao'
'Geng, Jun-Shan'
'Hu, Kong-Qiu'
'Yu, Ji-Pan'
'Chai, Zhi-Fang'
'Mei, Lei'
'Shi, Wei-Qun'

_publ_section_title
;
 Colossal negative thermal expansion in a cucurbit[8]uril-enabled
 uranyl-organic polythreading framework <i>via</i> thermally induced
 relaxation.
;
_journal_issue 23
_journal_name_full 'Chemical science'
_journal_page_first 6330
_journal_page_last 6340
_journal_paper_doi 10.1039/d3sc01343j
_journal_volume 14
_journal_year 2023
_chemical_formula_moiety 'C156 H140 N44 O50 U6, C48 H48 N32 O16'
_chemical_formula_sum 'C204 H188 N76 O66 U6'
_chemical_formula_weight 6188.47
_space_group_crystal_system monoclinic
_space_group_IT_number 15
_space_group_name_Hall '-C 2yc'
_space_group_name_H-M_alt 'C 1 2/c 1'
_atom_sites_solution_hydrogens mixed
_audit_creation_date 2022-11-05
_audit_creation_method
;
Olex2 1.5
(compiled 2022.04.07 svn.rca3783a0 for OlexSys, GUI svn.r6498)
;
_audit_update_record
;
2022-11-10 deposited with the CCDC.	2023-05-10 downloaded from the CCDC.
;
_cell_angle_alpha 90
_cell_angle_beta 126.778(2)
_cell_angle_gamma 90
_cell_formula_units_Z 4
_cell_length_a 49.979(3)
_cell_length_b 17.1586(12)
_cell_length_c 35.912(2)
_cell_measurement_reflns_used 9970
_cell_measurement_temperature 330(2)
_cell_measurement_theta_max 24.72
_cell_measurement_theta_min 2.73
_cell_volume 24667(3)
_computing_cell_refinement 'SAINT V8.40B (?, 2016)'
_computing_data_reduction 'SAINT V8.40B (?, 2016)'
_computing_molecular_graphics 'Olex2 1.5 (Dolomanov et al., 2009)'
_computing_publication_material 'Olex2 1.5 (Dolomanov et al., 2009)'
_computing_structure_refinement 'SHELXL 2016/6 (Sheldrick, 2015)'
_computing_structure_solution 'SHELXT 2018/2 (Sheldrick, 2018)'
_diffrn_ambient_temperature 330.00
_diffrn_measured_fraction_theta_full 0.991
_diffrn_measured_fraction_theta_max 0.980
_diffrn_measurement_device_type 'Bruker APEX-II CCD'
_diffrn_measurement_method '\f and \w scans'
_diffrn_radiation_type MoK\a
_diffrn_radiation_wavelength 0.71073
_diffrn_reflns_av_R_equivalents 0.0997
_diffrn_reflns_av_unetI/netI 0.0947
_diffrn_reflns_Laue_measured_fraction_full 0.991
_diffrn_reflns_Laue_measured_fraction_max 0.980
_diffrn_reflns_limit_h_max 64
_diffrn_reflns_limit_h_min -64
_diffrn_reflns_limit_k_max 22
_diffrn_reflns_limit_k_min -22
_diffrn_reflns_limit_l_max 45
_diffrn_reflns_limit_l_min -41
_diffrn_reflns_number 127643
_diffrn_reflns_point_group_measured_fraction_full 0.991
_diffrn_reflns_point_group_measured_fraction_max 0.980
_diffrn_reflns_theta_full 25.242
_diffrn_reflns_theta_max 27.573
_diffrn_reflns_theta_min 2.360
_exptl_absorpt_coefficient_mu 4.020
_exptl_absorpt_correction_T_max 0.7456
_exptl_absorpt_correction_T_min 0.5839
_exptl_absorpt_correction_type none
_exptl_absorpt_process_details
;
SADABS-2016/2 (Bruker,2016/2) was used for absorption correction.
wR2(int) was 0.0838 before and 0.0705 after correction.
The Ratio of minimum to maximum transmission is 0.7831.
The \l/2 correction factor is Not present.
;
_exptl_crystal_colour yellow
_exptl_crystal_colour_primary yellow
_exptl_crystal_density_diffrn 1.666
_exptl_crystal_description block
_exptl_crystal_F_000 12096
_refine_diff_density_max 2.182
_refine_diff_density_min -2.319
_refine_diff_density_rms 0.181
_refine_ls_extinction_method none
_refine_ls_goodness_of_fit_ref 1.010
_refine_ls_hydrogen_treatment constr
_refine_ls_matrix_type full
_refine_ls_number_parameters 1586
_refine_ls_number_reflns 28000
_refine_ls_number_restraints 12
_refine_ls_restrained_S_all 1.012
_refine_ls_R_factor_all 0.1217
_refine_ls_R_factor_gt 0.0684
_refine_ls_shift/su_max 0.001
_refine_ls_shift/su_mean 0.000
_refine_ls_structure_factor_coef Fsqd
_refine_ls_weighting_details 'w=1/[\s^2^(Fo^2^)+(0.0808P)^2^+402.0233P] where P=(Fo^2^+2Fc^2^)/3'
_refine_ls_weighting_scheme calc
_refine_ls_wR_factor_gt 0.1630
_refine_ls_wR_factor_ref 0.1917
_reflns_Friedel_coverage 0.000
_reflns_number_gt 16943
_reflns_number_total 28000
_reflns_threshold_expression 'I > 2\s(I)'
_cod_data_source_file d3sc01343j3.cif
_cod_data_source_block U3bcbpy3CB8_330K_B
_cod_depositor_comments 'Adding full bibliography for 1569127--1569159.cif.'
_cod_database_code 1569152
_shelx_shelxl_version_number 2016/6
_shelx_space_group_comment
;
The symmetry employed for this shelxl refinement is uniquely defined
by the following loop, which should always be used as a source of
symmetry information in preference to the above space-group names.
They are only intended as comments.
;
_olex2_refinement_description
;
1. Fixed Uiso
 At 1.2 times of:
  All C(H) groups, All C(H,H) groups
 At 1.5 times of:
  All O(H,H) groups
2. Uiso/Uaniso restraints and constraints
Uanis(C19) \\sim Ueq: with sigma of 0.001 and sigma for terminal atoms of 0.002
Uanis(O17) \\sim Ueq: with sigma of 0.003 and sigma for terminal atoms of 0.006
3.a Riding coordinates:
 O17(H17A,H17B)
3.b Rotating group:
 O16(H16A,H16B)
3.c Ternary CH refined with riding coordinates:
 C96(H96), C95(H95), C97(H97), C98(H98), C99(H99), C101(H101), C102(H102),
 C100(H100), C77(H77), C73(H73), C78(H78), C71(H71), C72(H72), C74(H74),
 C75(H75), C76(H76)
3.d Secondary CH2 refined with riding coordinates:
 C89(H89A,H89B), C80(H80A,H80B), C8(H8A,H8B), C86(H86A,H86B), C93(H93A,H93B),
 C82(H82A,H82B), C88(H88A,H88B), C44(H44A,H44B), C91(H91A,H91B), C56(H56A,H56B),
  C60(H60A,H60B), C84(H84A,H84B), C26(H26A,H26B), C62(H62A,H62B), C64(H64A,
 H64B), C70(H70A,H70B), C66(H66A,H66B), C58(H58A,H58B), C68(H68A,H68B)
3.e Aromatic/amide H refined with riding coordinates:
 C22(H22), C12(H12), C21(H21), C49(H49), C25(H25), C46(H46), C13(H13),
 C43(H43), C53(H53), C28(H28), C6(H6), C7(H7), C4(H4), C30(H30), C31(H31),
 C54(H54), C3(H3), C52(H52), C48(H48), C45(H45), C27(H27), C24(H24), C42(H42),
 C33(H33), C9(H9), C51(H51), C17(H17), C10(H10), C39(H39), C35(H35), C15(H15),
 C36(H36), C34(H34), C40(H40), C18(H18), C16(H16)
;
_olex2_submission_special_instructions 'No special instructions were received'

loop_
_space_group_symop_operation_xyz
'x, y, z'
'-x, y, -z+1/2'
'x+1/2, y+1/2, z'
'-x+1/2, y+1/2, -z+1/2'
'-x, -y, -z'
'x, -y, z-1/2'
'-x+1/2, -y+1/2, -z'
'x+1/2, -y+1/2, z-1/2'

loop_
_atom_site_label
_atom_site_type_symbol
_atom_site_fract_x
_atom_site_fract_y
_atom_site_fract_z
_atom_site_U_iso_or_equiv
_atom_site_adp_type
_atom_site_occupancy
_atom_site_site_symmetry_order
_atom_site_calc_flag
_atom_site_refinement_flags_posn
_atom_site_refinement_flags_adp
_atom_site_refinement_flags_occupancy
_atom_site_disorder_assembly
_atom_site_disorder_group
U1 U 0.32989(2) -0.36186(2) 0.34348(2) 0.03341(10) Uani 1 1 d . . . . .
U2 U 0.34329(2) -0.56643(2) 0.29190(2) 0.03467(10) Uani 1 1 d . . . . .
U3 U 0.40934(2) -0.41982(3) 0.36376(2) 0.05553(15) Uani 1 1 d . . . . .
O32 O 0.3683(2) 0.2074(5) 0.6883(4) 0.071(3) Uani 1 1 d . . . . .
O13 O 0.29290(18) -0.5621(4) 0.2832(3) 0.0467(18) Uani 1 1 d . . . . .
O21 O 0.6100(3) -0.1753(6) 0.6157(4) 0.094(4) Uani 1 1 d . . . . .
O14 O 0.31328(18) -0.6839(4) 0.2420(3) 0.0472(18) Uani 1 1 d . . . . .
O25 O 0.4694(2) -0.3000(7) 0.5261(4) 0.101(4) Uani 1 1 d . . . . .
O12 O 0.28153(17) -0.4374(4) 0.2821(3) 0.0479(18) Uani 1 1 d . . . . .
O7 O 0.35614(16) -0.4570(4) 0.3332(3) 0.0452(19) Uani 1 1 d . . . . .
O10 O 0.34043(18) -0.2480(4) 0.3890(3) 0.0456(18) Uani 1 1 d . . . . .
O8 O 0.38719(16) -0.3358(4) 0.3888(3) 0.049(2) Uani 1 1 d . . . . .
O15 O 0.35964(19) -0.6495(5) 0.2520(3) 0.052(2) Uani 1 1 d . . . . .
O2 O 0.32607(19) -0.3046(4) 0.2992(3) 0.0449(18) Uani 1 1 d . . . . .
O3 O 0.3605(2) -0.6291(4) 0.3406(3) 0.057(2) Uani 1 1 d . . . . .
O16 O 0.27561(19) -0.3019(6) 0.3164(3) 0.066(3) Uani 1 1 d . . . . .
H16A H 0.264891 -0.331230 0.323626 0.099 Uiso 1 1 d R U . . .
H16B H 0.262032 -0.300887 0.285947 0.099 Uiso 1 1 d R U . . .
C19 C 0.27049(19) -0.5066(5) 0.2710(3) 0.0200(16) Uani 1 1 d . U . . .
C22 C 0.1925(3) -0.6204(5) 0.1994(4) 0.041(2) Uani 1 1 d . . . . .
H22 H 0.184694 -0.666874 0.182821 0.049 Uiso 1 1 calc R U . . .
O5 O 0.4273(2) -0.4756(5) 0.4153(3) 0.075(3) Uani 1 1 d . . . . .
O1 O 0.3306(2) -0.4170(4) 0.3861(3) 0.0488(19) Uani 1 1 d . . . . .
O6 O 0.3946(2) -0.3631(5) 0.3140(3) 0.064(2) Uani 1 1 d . . . . .
O9 O 0.39692(19) -0.5336(5) 0.3193(3) 0.067(3) Uani 1 1 d . . . . .
O4 O 0.3238(2) -0.5115(4) 0.2415(3) 0.054(2) Uani 1 1 d . . . . .
O18 O 0.45156(19) -0.3154(5) 0.4073(3) 0.067(3) Uani 1 1 d . . . . .
N1 N 0.3388(2) 0.0889(5) 0.5074(4) 0.047(2) Uani 1 1 d . . . . .
N35 N 0.1133(3) 0.1024(6) 0.3492(4) 0.055(3) Uani 1 1 d . . . . .
N28 N 0.2081(2) 0.2221(5) 0.6264(3) 0.042(2) Uani 1 1 d . . . . .
O26 O 0.2230(2) -0.0459(5) 0.5595(3) 0.057(2) Uani 1 1 d . . . . .
N3 N 0.1125(2) -0.5903(5) 0.1319(3) 0.046(2) Uani 1 1 d . . . . .
N33 N 0.3338(2) 0.2723(5) 0.7007(3) 0.046(2) Uani 1 1 d . . . . .
N32 N 0.2887(2) 0.1911(5) 0.6851(3) 0.043(2) Uani 1 1 d . . . . .
O29 O 0.2006(2) 0.3524(5) 0.6044(3) 0.057(2) Uani 1 1 d . . . . .
N31 N 0.2448(2) 0.1111(5) 0.6497(3) 0.043(2) Uani 1 1 d . . . . .
N29 N 0.1623(2) 0.1488(5) 0.5608(3) 0.042(2) Uani 1 1 d . . . . .
O31 O 0.2916(2) 0.0723(5) 0.6571(3) 0.065(2) Uani 1 1 d . . . . .
O33 O 0.1042(3) 0.2111(6) 0.3791(4) 0.075(3) Uani 1 1 d . . . . .
N26 N 0.2955(2) 0.3805(5) 0.6744(3) 0.042(2) Uani 1 1 d . . . . .
N5 N 0.3174(3) -0.9362(6) 0.0871(4) 0.060(3) Uani 1 1 d . . . . .
N25 N 0.3279(2) 0.4487(5) 0.6633(3) 0.046(2) Uani 1 1 d . . . . .
N4 N -0.0252(3) -0.5091(10) -0.0973(4) 0.084(4) Uani 1 1 d . . . . .
O11 O 0.3837(3) -0.2833(5) 0.4594(3) 0.083(3) Uani 1 1 d . . . . .
N37 N 0.1672(2) -0.0117(5) 0.5133(3) 0.049(2) Uani 1 1 d . . . . .
N10 N 0.4489(3) -0.0829(8) 0.2940(4) 0.066(3) Uani 1 1 d . . . . .
N23 N 0.1487(2) -0.0272(6) 0.4342(3) 0.050(2) Uani 1 1 d . . . . .
N18 N 0.4886(3) 0.0881(8) 0.3224(5) 0.078(4) Uani 1 1 d . . . . .
N17 N 0.4809(3) 0.1948(8) 0.3522(5) 0.085(4) Uani 1 1 d . . . . .
O19 O 0.4187(2) -0.1521(6) 0.3123(3) 0.070(3) Uani 1 1 d . . . . .
N34 N 0.3679(3) 0.3427(6) 0.6939(4) 0.053(2) Uani 1 1 d . . . . .
N12 N 0.4226(3) 0.1535(8) 0.3143(4) 0.078(4) Uani 1 1 d . . . . .
N11 N 0.4297(3) 0.0492(8) 0.2845(4) 0.073(3) Uani 1 1 d . . . . .
O28 O 0.2720(2) 0.4794(5) 0.6197(3) 0.063(2) Uani 1 1 d . . . . .
N24 N 0.1506(2) -0.0087(5) 0.3745(3) 0.050(2) Uani 1 1 d . . . . .
N27 N 0.2513(2) 0.3021(5) 0.6639(3) 0.042(2) Uani 1 1 d . . . . .
O23 O 0.5615(2) -0.0492(7) 0.3882(4) 0.085(3) Uani 1 1 d . . . . .
N38 N 0.2005(2) 0.0381(5) 0.5847(3) 0.043(2) Uani 1 1 d . . . . .
N36 N 0.1134(3) 0.0876(6) 0.4105(3) 0.058(3) Uani 1 1 d . . . . .
N30 N 0.1319(3) 0.1030(6) 0.4889(4) 0.055(3) Uani 1 1 d . . . . .
C37 C 0.3350(3) -0.6952(6) 0.2347(3) 0.038(2) Uani 1 1 d . . . . .
N14 N 0.5726(3) -0.2751(7) 0.5696(5) 0.074(4) Uani 1 1 d . . . . .
O22 O 0.5818(2) -0.1631(6) 0.4863(4) 0.094(4) Uani 1 1 d . . . . .
O20 O 0.3898(2) 0.0497(6) 0.2975(4) 0.081(3) Uani 1 1 d . . . . .
O30 O 0.1328(2) 0.2362(5) 0.5005(3) 0.065(2) Uani 1 1 d . . . . .
O27 O 0.1946(2) -0.0697(5) 0.4398(3) 0.070(3) Uani 1 1 d . . . . .
N6 N 0.2695(3) -0.7573(7) -0.1196(4) 0.070(3) Uani 1 1 d . . . . .
O17 O 0.4661(3) -0.4663(7) 0.3732(4) 0.103(3) Uani 1 1 d . U . . .
H17A H 0.478411 -0.426781 0.379787 0.154 Uiso 1 1 d R U . . .
H17B H 0.460581 -0.481471 0.346957 0.154 Uiso 1 1 d R U . . .
C96 C 0.2646(3) 0.2296(6) 0.6896(4) 0.041(2) Uani 1 1 d . . . . .
H96 H 0.273492 0.236170 0.722279 0.049 Uiso 1 1 calc R U . . .
N7 N 0.5075(2) -0.3406(6) 0.4615(4) 0.066(3) Uani 1 1 d . . . . .
N16 N 0.5218(3) -0.2785(7) 0.5959(5) 0.074(3) Uani 1 1 d . . . . .
N15 N 0.5186(3) -0.3318(7) 0.5376(5) 0.081(4) Uani 1 1 d . . . . .
N22 N 0.5604(3) -0.2769(7) 0.4946(5) 0.074(3) Uani 1 1 d . . . . .
C1 C 0.3625(3) -0.2354(7) 0.4324(5) 0.052(3) Uani 1 1 d . . . . .
C20 C 0.2368(2) -0.5284(5) 0.2456(3) 0.034(2) Uani 1 1 d . . . . .
C95 C 0.2350(3) 0.1750(6) 0.6644(4) 0.042(2) Uani 1 1 d . . . . .
H95 H 0.229448 0.157385 0.684937 0.051 Uiso 1 1 calc R U . . .
C79 C 0.1993(3) -0.0098(6) 0.5529(4) 0.046(3) Uani 1 1 d . . . . .
C89 C 0.2278(3) 0.0372(6) 0.6330(4) 0.046(3) Uani 1 1 d . . . . .
H89A H 0.243615 -0.002429 0.638533 0.056 Uiso 1 1 calc R U . . .
H89B H 0.219546 0.023127 0.650654 0.056 Uiso 1 1 calc R U . . .
C12 C 0.2848(3) 0.0895(7) 0.4874(4) 0.051(3) Uani 1 1 d . . . . .
H12 H 0.262314 0.076979 0.465679 0.061 Uiso 1 1 calc R U . . .
C21 C 0.2252(2) -0.5980(6) 0.2204(4) 0.041(2) Uani 1 1 d . . . . .
H21 H 0.239280 -0.629069 0.217952 0.050 Uiso 1 1 calc R U . . .
C2 C 0.3619(3) -0.1554(6) 0.4490(4) 0.041(2) Uani 1 1 d . . . . .
C32 C 0.0329(3) -0.5464(7) -0.0089(4) 0.050(3) Uani 1 1 d . . . . .
C49 C 0.2853(3) -0.9255(7) 0.0549(5) 0.059(3) Uani 1 1 d . . . . .
H49 H 0.270399 -0.941490 0.060825 0.070 Uiso 1 1 calc R U . . .
C25 C 0.2156(3) -0.4815(6) 0.2488(4) 0.045(3) Uani 1 1 d . . . . .
H25 H 0.223163 -0.434349 0.264725 0.055 Uiso 1 1 calc R U . . .
C38 C 0.3333(3) -0.7672(6) 0.2083(4) 0.042(2) Uani 1 1 d . . . . .
O24 O 0.5345(3) 0.1464(7) 0.3890(4) 0.097(4) Uani 1 1 d . . . . .
N2 N 0.2236(5) 0.2126(11) 0.5467(7) 0.108(6) Uani 1 1 d . . . . .
C50 C 0.2853(3) -0.8261(7) -0.0382(4) 0.054(3) Uani 1 1 d . . . . .
C46 C 0.3285(3) -0.8784(8) 0.0389(5) 0.060(3) Uani 1 1 d . . . . .
H46 H 0.344132 -0.862540 0.034427 0.072 Uiso 1 1 calc R U . . .
C47 C 0.2957(3) -0.8659(7) 0.0046(4) 0.052(3) Uani 1 1 d . . . . .
C97 C 0.3290(3) 0.3507(6) 0.7089(3) 0.040(2) Uani 1 1 d . . . . .
H97 H 0.335076 0.356167 0.740302 0.048 Uiso 1 1 calc R U . . .
C13 C 0.3073(3) 0.0712(7) 0.4786(4) 0.055(3) Uani 1 1 d . . . . .
H13 H 0.299824 0.045383 0.451113 0.066 Uiso 1 1 calc R U . . .
C43 C 0.3098(3) -0.8231(6) 0.1948(4) 0.053(3) Uani 1 1 d . . . . .
H43 H 0.294315 -0.817589 0.201077 0.064 Uiso 1 1 calc R U . . .
C53 C 0.2526(3) -0.8215(9) -0.1210(5) 0.067(4) Uani 1 1 d . . . . .
H53 H 0.235497 -0.842433 -0.149682 0.081 Uiso 1 1 calc R U . . .
C11 C 0.2953(3) 0.1264(7) 0.5286(5) 0.058(3) Uani 1 1 d . . . . .
C80 C 0.1570(3) -0.0635(6) 0.4753(4) 0.056(3) Uani 1 1 d . . . . .
H80A H 0.174891 -0.100442 0.485734 0.067 Uiso 1 1 calc R U . . .
H80B H 0.137737 -0.092903 0.467757 0.067 Uiso 1 1 calc R U . . .
C8 C 0.3632(3) 0.0756(6) 0.4966(5) 0.055(3) Uani 1 1 d . . . . .
H8A H 0.385530 0.086142 0.524316 0.066 Uiso 1 1 calc R U . . .
H8B H 0.358490 0.112544 0.472921 0.066 Uiso 1 1 calc R U . . .
C98 C 0.3518(3) 0.3998(6) 0.7034(4) 0.046(3) Uani 1 1 d . . . . .
H98 H 0.367729 0.430604 0.731206 0.055 Uiso 1 1 calc R U . . .
C81 C 0.1681(3) -0.0373(7) 0.4185(4) 0.053(3) Uani 1 1 d . . . . .
C28 C 0.0677(3) -0.6369(7) 0.0576(4) 0.061(3) Uani 1 1 d . . . . .
H28 H 0.054327 -0.677950 0.038514 0.074 Uiso 1 1 calc R U . . .
C87 C 0.1425(3) 0.1705(7) 0.5160(4) 0.048(3) Uani 1 1 d . . . . .
C6 C 0.3377(3) -0.0276(7) 0.4332(4) 0.055(3) Uani 1 1 d . . . . .
H6 H 0.321281 0.007514 0.412160 0.067 Uiso 1 1 calc R U . . .
C7 C 0.3386(3) -0.1033(6) 0.4196(4) 0.043(3) Uani 1 1 d . . . . .
H7 H 0.322399 -0.118078 0.388955 0.052 Uiso 1 1 calc R U . . .
C4 C 0.3863(3) -0.0591(7) 0.5097(4) 0.050(3) Uani 1 1 d . . . . .
H4 H 0.402755 -0.044849 0.540362 0.060 Uiso 1 1 calc R U . . .
C90 C 0.2768(3) 0.1204(6) 0.6630(4) 0.044(3) Uani 1 1 d . . . . .
C86 C 0.1728(3) 0.2020(8) 0.5985(4) 0.054(3) Uani 1 1 d . . . . .
H86A H 0.168068 0.178702 0.618577 0.065 Uiso 1 1 calc R U . . .
H86B H 0.159763 0.249444 0.585707 0.065 Uiso 1 1 calc R U . . .
C83 C 0.2969(3) 0.4416(6) 0.6500(4) 0.048(3) Uani 1 1 d . . . . .
C30 C 0.0840(3) -0.5052(7) 0.0690(4) 0.057(3) Uani 1 1 d . . . . .
H30 H 0.081760 -0.455363 0.057273 0.069 Uiso 1 1 calc R U . . .
C99 C 0.1179(3) 0.0190(7) 0.3573(4) 0.052(3) Uani 1 1 d . . . . .
H99 H 0.100254 -0.010500 0.330031 0.062 Uiso 1 1 calc R U . . .
C85 C 0.2186(3) 0.2970(6) 0.6294(4) 0.044(3) Uani 1 1 d . . . . .
C31 C 0.1080(3) -0.5178(7) 0.1136(5) 0.061(3) Uani 1 1 d . . . . .
H31 H 0.121821 -0.477109 0.132504 0.073 Uiso 1 1 calc R U . . .
C54 C 0.2603(3) -0.8554(8) -0.0813(4) 0.062(3) Uani 1 1 d . . . . .
H54 H 0.248437 -0.899063 -0.083366 0.075 Uiso 1 1 calc R U . . .
C3 C 0.3863(3) -0.1325(7) 0.4950(4) 0.052(3) Uani 1 1 d . . . . .
H3 H 0.402726 -0.167782 0.515827 0.062 Uiso 1 1 calc R U . . .
C29 C 0.0624(3) -0.5611(7) 0.0396(4) 0.049(3) Uani 1 1 d . . . . .
C101 C 0.1674(3) 0.0663(6) 0.5676(4) 0.043(3) Uani 1 1 d . . . . .
H101 H 0.160666 0.046282 0.586460 0.052 Uiso 1 1 calc R U . . .
C52 C 0.2922(4) -0.7297(9) -0.0785(6) 0.069(4) Uani 1 1 d . . . . .
H52 H 0.302584 -0.683752 -0.077308 0.083 Uiso 1 1 calc R U . . .
C48 C 0.2729(3) -0.8918(7) 0.0129(5) 0.056(3) Uani 1 1 d . . . . .
H48 H 0.250040 -0.886241 -0.009710 0.067 Uiso 1 1 calc R U . . .
C45 C 0.3392(3) -0.9133(8) 0.0796(5) 0.058(3) Uani 1 1 d . . . . .
H45 H 0.361954 -0.921315 0.102319 0.069 Uiso 1 1 calc R U . . .
C93 C 0.3957(3) 0.3605(8) 0.6937(5) 0.062(3) Uani 1 1 d . . . . .
H93A H 0.407730 0.312678 0.698421 0.075 Uiso 1 1 calc R U . . .
H93B H 0.410738 0.394787 0.719656 0.075 Uiso 1 1 calc R U . . .
C27 C 0.0930(3) -0.6496(7) 0.1038(5) 0.058(3) Uani 1 1 d . . . . .
H27 H 0.096762 -0.699630 0.115899 0.070 Uiso 1 1 calc R U . . .
C102 C 0.1450(3) 0.0324(7) 0.5174(4) 0.049(3) Uani 1 1 d . . . . .
H102 H 0.127011 -0.000141 0.512431 0.059 Uiso 1 1 calc R U . . .
C63 C 0.4999(4) -0.3048(9) 0.5514(6) 0.077(4) Uani 1 1 d . . . . .
C82 C 0.1612(3) -0.0201(7) 0.3458(5) 0.056(3) Uani 1 1 d . . . . .
H82A H 0.142881 -0.042325 0.316377 0.067 Uiso 1 1 calc R U . . .
H82B H 0.179445 -0.057301 0.360675 0.067 Uiso 1 1 calc R U . . .
C94 C 0.1095(3) 0.1418(8) 0.3790(5) 0.059(3) Uani 1 1 d . . . . .
C24 C 0.1831(3) -0.5057(8) 0.2283(4) 0.058(3) Uani 1 1 d . . . . .
H24 H 0.169075 -0.475970 0.231602 0.070 Uiso 1 1 calc R U . . .
C88 C 0.1043(3) 0.1048(9) 0.4403(4) 0.058(3) Uani 1 1 d . . . . .
H88A H 0.087665 0.067409 0.434557 0.070 Uiso 1 1 calc R U . . .
H88B H 0.094194 0.156089 0.432664 0.070 Uiso 1 1 calc R U . . .
C92 C 0.3579(3) 0.2683(7) 0.6943(4) 0.050(3) Uani 1 1 d . . . . .
C42 C 0.3092(3) -0.8881(6) 0.1715(5) 0.060(4) Uani 1 1 d . . . . .
H42 H 0.293131 -0.926437 0.161920 0.072 Uiso 1 1 calc R U . . .
C55 C 0.4797(3) -0.3155(7) 0.4197(6) 0.068(4) Uani 1 1 d . . . . .
C61 C 0.5900(3) -0.2230(9) 0.6072(6) 0.073(4) Uani 1 1 d . . . . .
C59 C 0.4124(3) 0.0804(9) 0.2983(5) 0.064(4) Uani 1 1 d . . . . .
C33 C 0.0041(3) -0.5924(8) -0.0310(5) 0.070(4) Uani 1 1 d . . . . .
H33 H 0.003431 -0.635830 -0.016034 0.084 Uiso 1 1 calc R U . . .
C41 C 0.3321(4) -0.8967(7) 0.1625(5) 0.060(3) Uani 1 1 d . . . . .
C100 C 0.1168(3) 0.0073(8) 0.3991(4) 0.059(3) Uani 1 1 d . . . . .
H100 H 0.098159 -0.026040 0.391178 0.070 Uiso 1 1 calc R U . . .
C44 C 0.3301(4) -0.9651(7) 0.1352(5) 0.073(4) Uani 1 1 d . . . . .
H44A H 0.314980 -1.003914 0.132596 0.088 Uiso 1 1 calc R U . . .
H44B H 0.351988 -0.988691 0.150546 0.088 Uiso 1 1 calc R U . . .
C91 C 0.3244(3) 0.2061(6) 0.7148(4) 0.048(3) Uani 1 1 d . . . . .
H91A H 0.331772 0.214292 0.746325 0.058 Uiso 1 1 calc R U . . .
H91B H 0.335876 0.160432 0.714819 0.058 Uiso 1 1 calc R U . . .
C9 C 0.3499(3) 0.1215(8) 0.5477(5) 0.067(4) Uani 1 1 d . . . . .
H9 H 0.372564 0.132540 0.568775 0.081 Uiso 1 1 calc R U . . .
C14 C 0.2712(4) 0.1537(8) 0.5364(5) 0.061(3) Uani 1 1 d . . . . .
C51 C 0.3023(4) -0.7606(8) -0.0377(5) 0.069(4) Uani 1 1 d . . . . .
H51 H 0.320125 -0.739079 -0.009749 0.083 Uiso 1 1 calc R U . . .
C5 C 0.3623(3) -0.0063(6) 0.4798(4) 0.042(2) Uani 1 1 d . . . . .
C57 C 0.4431(3) -0.1418(8) 0.3132(5) 0.064(4) Uani 1 1 d . . . . .
C77 C 0.5557(4) -0.3021(8) 0.6162(6) 0.082(5) Uani 1 1 d . . . . .
H77 H 0.563263 -0.342793 0.639736 0.098 Uiso 1 1 calc R U . . .
C17 C 0.2164(5) 0.1555(12) 0.5168(9) 0.114(8) Uani 1 1 d . . . . .
H17 H 0.194949 0.134898 0.499010 0.137 Uiso 1 1 calc R U . . .
C56 C 0.4666(3) -0.2713(9) 0.3436(6) 0.076(5) Uani 1 1 d . . . . .
H56A H 0.470526 -0.307100 0.326373 0.091 Uiso 1 1 calc R U . . .
H56B H 0.443970 -0.279677 0.333415 0.091 Uiso 1 1 calc R U . . .
C65 C 0.5043(4) 0.1433(10) 0.3571(6) 0.078(5) Uani 1 1 d . . . . .
C60 C 0.4041(4) 0.2115(10) 0.3207(7) 0.093(6) Uani 1 1 d . . . . .
H60A H 0.398903 0.255470 0.300405 0.111 Uiso 1 1 calc R U . . .
H60B H 0.383122 0.188663 0.311190 0.111 Uiso 1 1 calc R U . . .
C84 C 0.2694(3) 0.3743(6) 0.6806(4) 0.047(3) Uani 1 1 d . . . . .
H84A H 0.279427 0.379513 0.713410 0.057 Uiso 1 1 calc R U . . .
H84B H 0.253880 0.417139 0.664394 0.057 Uiso 1 1 calc R U . . .
C67 C 0.5333(4) -0.0815(11) 0.3600(5) 0.072(4) Uani 1 1 d . . . . .
C73 C 0.4922(4) -0.1757(10) 0.3219(6) 0.078(5) Uani 1 1 d . . . . .
H73 H 0.492259 -0.215978 0.302652 0.093 Uiso 1 1 calc R U . . .
C10 C 0.3288(4) 0.1398(9) 0.5594(5) 0.077(4) Uani 1 1 d . . . . .
H10 H 0.337487 0.161334 0.588370 0.093 Uiso 1 1 calc R U . . .
C78 C 0.5533(3) -0.3322(8) 0.5747(6) 0.082(5) Uani 1 1 d . . . . .
H78 H 0.562804 -0.384612 0.580320 0.098 Uiso 1 1 calc R U . . .
C39 C 0.3564(3) -0.7746(8) 0.1999(5) 0.064(4) Uani 1 1 d . . . . .
H39 H 0.372467 -0.736305 0.209471 0.076 Uiso 1 1 calc R U . . .
C26 C 0.1361(3) -0.6040(8) 0.1825(4) 0.055(3) Uani 1 1 d . . . . .
H26A H 0.137044 -0.659405 0.188593 0.066 Uiso 1 1 calc R U . . .
H26B H 0.127958 -0.577739 0.197857 0.066 Uiso 1 1 calc R U . . .
C71 C 0.5377(3) -0.3348(8) 0.4644(6) 0.072(4) Uani 1 1 d . . . . .
H71 H 0.548755 -0.385566 0.471841 0.086 Uiso 1 1 calc R U . . .
C35 C 0.0008(4) -0.4644(11) -0.0766(6) 0.090(5) Uani 1 1 d . . . . .
H35 H -0.000691 -0.418535 -0.091476 0.108 Uiso 1 1 calc R U . . .
C72 C 0.5249(3) -0.3096(8) 0.4165(6) 0.081(5) Uani 1 1 d . . . . .
H72 H 0.527315 -0.350968 0.399891 0.097 Uiso 1 1 calc R U . . .
C69 C 0.5640(3) -0.2210(10) 0.4706(7) 0.079(5) Uani 1 1 d . . . . .
C74 C 0.4787(4) -0.0971(10) 0.2951(5) 0.079(4) Uani 1 1 d . . . . .
H74 H 0.472909 -0.100634 0.263810 0.095 Uiso 1 1 calc R U . . .
C15 C 0.2798(4) 0.2109(9) 0.5687(5) 0.077(4) Uani 1 1 d . . . . .
H15 H 0.301325 0.231232 0.587758 0.092 Uiso 1 1 calc R U . . .
C62 C 0.5047(3) -0.3758(8) 0.4949(6) 0.092(6) Uani 1 1 d . . . . .
H62A H 0.515708 -0.426110 0.503205 0.110 Uiso 1 1 calc R U . . .
H62B H 0.481250 -0.385082 0.480404 0.110 Uiso 1 1 calc R U . . .
C36 C 0.0318(3) -0.4808(11) -0.0321(5) 0.087(5) Uani 1 1 d . . . . .
H36 H 0.050326 -0.448685 -0.019507 0.105 Uiso 1 1 calc R U . . .
C75 C 0.4532(4) 0.1063(10) 0.2882(5) 0.078(4) Uani 1 1 d . . . . .
H75 H 0.447922 0.117863 0.257700 0.094 Uiso 1 1 calc R U . . .
C34 C -0.0238(3) -0.5726(10) -0.0758(5) 0.079(5) Uani 1 1 d . . . . .
H34 H -0.042119 -0.605892 -0.091012 0.095 Uiso 1 1 calc R U . . .
C64 C 0.4910(4) 0.2696(11) 0.3772(7) 0.098(6) Uani 1 1 d . . . . .
H64A H 0.515180 0.272701 0.397770 0.118 Uiso 1 1 calc R U . . .
H64B H 0.482739 0.311877 0.354906 0.118 Uiso 1 1 calc R U . . .
C70 C 0.5848(3) -0.2865(10) 0.5437(7) 0.101(6) Uani 1 1 d . . . . .
H70A H 0.593994 -0.338647 0.549691 0.121 Uiso 1 1 calc R U . . .
H70B H 0.602868 -0.249965 0.554440 0.121 Uiso 1 1 calc R U . . .
C40 C 0.3554(4) -0.8408(9) 0.1768(5) 0.077(4) Uani 1 1 d . . . . .
H40 H 0.371099 -0.846653 0.171122 0.092 Uiso 1 1 calc R U . . .
C18 C 0.2393(5) 0.1258(9) 0.5112(7) 0.089(5) Uani 1 1 d . . . . .
H18 H 0.233012 0.085948 0.489868 0.107 Uiso 1 1 calc R U . . .
C66 C 0.5056(4) 0.0389(11) 0.3121(7) 0.094(5) Uani 1 1 d . . . . .
H66A H 0.528639 0.056256 0.329178 0.113 Uiso 1 1 calc R U . . .
H66B H 0.495552 0.042867 0.279157 0.113 Uiso 1 1 calc R U . . .
C16 C 0.2541(6) 0.2369(11) 0.5713(6) 0.099(7) Uani 1 1 d . . . . .
H16 H 0.259764 0.275577 0.592978 0.119 Uiso 1 1 calc R U . . .
C58 C 0.4238(4) -0.0287(10) 0.2646(5) 0.085(5) Uani 1 1 d . . . . .
H58A H 0.402745 -0.048013 0.256536 0.102 Uiso 1 1 calc R U . . .
H58B H 0.421851 -0.024941 0.236046 0.102 Uiso 1 1 calc R U . . .
C68 C 0.5489(4) -0.2110(11) 0.3913(7) 0.101(6) Uani 1 1 d . . . . .
H68A H 0.570679 -0.186793 0.407465 0.121 Uiso 1 1 calc R U . . .
H68B H 0.548292 -0.253553 0.373077 0.121 Uiso 1 1 calc R U . . .
C76 C 0.4473(4) 0.1782(10) 0.3086(6) 0.082(5) Uani 1 1 d . . . . .
H76 H 0.439182 0.222596 0.287249 0.098 Uiso 1 1 calc R U . . .
N13 N 0.5788(3) -0.2387(7) 0.6337(5) 0.078(4) Uani 1 1 d . . . . .
N21 N 0.5462(3) -0.2443(7) 0.4260(6) 0.077(4) Uani 1 1 d . . . . .
N8 N 0.4904(2) -0.2909(6) 0.3944(5) 0.067(3) Uani 1 1 d . . . . .
N9 N 0.4692(3) -0.1952(7) 0.3322(4) 0.071(3) Uani 1 1 d . . . . .
N20 N 0.5253(3) -0.1566(8) 0.3607(5) 0.078(4) Uani 1 1 d . . . . .
N19 N 0.5052(3) -0.0436(8) 0.3237(5) 0.074(3) Uani 1 1 d . . . . .
C23 C 0.1714(2) -0.5742(6) 0.2026(4) 0.036(2) Uani 1 1 d . . . . .

loop_
_atom_site_aniso_label
_atom_site_aniso_U_11
_atom_site_aniso_U_22
_atom_site_aniso_U_33
_atom_site_aniso_U_23
_atom_site_aniso_U_13
_atom_site_aniso_U_12
U1 0.02963(18) 0.02082(17) 0.0463(2) -0.00268(15) 0.02084(17) -0.00150(14)
U2 0.03142(19) 0.02019(17) 0.0482(2) -0.00332(15) 0.02159(17) -0.00083(14)
U3 0.0308(2) 0.0370(2) 0.0852(4) -0.0229(2) 0.0274(2) -0.00845(17)
O32 0.080(6) 0.048(5) 0.104(7) 0.010(5) 0.066(6) 0.023(5)
O13 0.043(4) 0.036(4) 0.068(5) -0.001(4) 0.037(4) -0.004(3)
O21 0.058(6) 0.060(6) 0.129(10) 0.005(6) 0.037(7) -0.012(5)
O14 0.044(4) 0.038(4) 0.060(5) -0.014(4) 0.031(4) -0.003(3)
O25 0.042(6) 0.087(8) 0.144(10) 0.006(7) 0.040(7) -0.006(5)
O12 0.034(4) 0.035(4) 0.063(5) -0.010(4) 0.022(4) -0.011(3)
O7 0.023(3) 0.022(3) 0.075(5) -0.015(3) 0.021(4) -0.001(3)
O10 0.044(4) 0.030(4) 0.044(4) -0.010(3) 0.017(4) 0.005(3)
O8 0.027(4) 0.027(4) 0.078(5) -0.018(4) 0.023(4) -0.005(3)
O15 0.043(4) 0.052(5) 0.063(5) -0.018(4) 0.034(4) -0.015(4)
O2 0.061(5) 0.026(4) 0.052(4) 0.004(3) 0.037(4) 0.001(3)
O3 0.050(5) 0.040(4) 0.048(5) 0.001(4) 0.012(4) 0.004(4)
O16 0.035(4) 0.083(7) 0.064(5) -0.019(5) 0.021(4) 0.014(4)
C19 0.0212(18) 0.0179(18) 0.0191(18) -0.0003(10) 0.0111(12) 0.0000(10)
C22 0.045(6) 0.020(5) 0.042(6) -0.003(4) 0.018(5) -0.009(4)
O5 0.053(5) 0.031(4) 0.087(7) -0.007(4) 0.014(5) 0.005(4)
O1 0.060(5) 0.032(4) 0.048(4) 0.004(3) 0.029(4) -0.003(3)
O6 0.047(5) 0.069(6) 0.064(5) -0.021(5) 0.027(4) -0.009(4)
O9 0.042(5) 0.042(5) 0.116(8) -0.038(5) 0.047(5) -0.013(4)
O4 0.061(5) 0.039(4) 0.056(5) 0.012(4) 0.033(4) 0.008(4)
O18 0.034(4) 0.045(5) 0.109(7) -0.022(5) 0.037(5) -0.005(4)
N1 0.053(6) 0.029(4) 0.068(6) -0.011(4) 0.042(5) -0.010(4)
N35 0.061(6) 0.050(6) 0.062(6) 0.015(5) 0.042(6) 0.017(5)
N28 0.043(5) 0.032(5) 0.050(5) 0.010(4) 0.028(5) 0.006(4)
O26 0.066(6) 0.053(5) 0.064(5) 0.008(4) 0.046(5) 0.016(4)
N3 0.030(5) 0.043(5) 0.049(5) 0.003(4) 0.014(4) -0.009(4)
N33 0.044(5) 0.040(5) 0.063(6) -0.001(4) 0.037(5) 0.006(4)
N32 0.052(6) 0.031(4) 0.057(6) 0.003(4) 0.038(5) 0.005(4)
O29 0.051(5) 0.041(5) 0.078(6) 0.017(4) 0.037(5) 0.011(4)
N31 0.037(5) 0.036(5) 0.053(6) 0.005(4) 0.025(5) 0.007(4)
N29 0.038(5) 0.032(5) 0.052(6) 0.004(4) 0.026(4) 0.007(4)
O31 0.079(6) 0.034(4) 0.095(7) 0.000(4) 0.058(6) 0.013(4)
O33 0.092(7) 0.063(6) 0.097(7) 0.014(5) 0.071(7) 0.025(5)
N26 0.050(5) 0.032(4) 0.042(5) -0.002(4) 0.027(5) 0.000(4)
N5 0.096(9) 0.047(6) 0.064(7) -0.025(5) 0.062(7) -0.025(6)
N25 0.053(6) 0.036(5) 0.060(6) 0.007(4) 0.039(5) 0.009(4)
N4 0.065(8) 0.121(12) 0.047(7) 0.006(7) 0.022(6) -0.021(8)
O11 0.085(7) 0.039(5) 0.076(6) -0.002(5) 0.023(6) 0.027(5)
N37 0.052(6) 0.040(5) 0.050(6) 0.007(4) 0.028(5) 0.001(4)
N10 0.042(6) 0.092(9) 0.063(7) -0.012(6) 0.031(6) -0.005(6)
N23 0.056(6) 0.047(6) 0.044(5) 0.011(4) 0.029(5) 0.010(5)
N18 0.056(7) 0.088(10) 0.075(8) 0.013(7) 0.030(7) -0.001(7)
N17 0.062(8) 0.085(10) 0.079(9) 0.018(7) 0.027(7) -0.005(7)
O19 0.046(5) 0.081(7) 0.087(7) -0.012(5) 0.041(5) -0.006(5)
N34 0.060(6) 0.046(6) 0.072(7) 0.019(5) 0.049(6) 0.017(5)
N12 0.041(6) 0.089(10) 0.078(8) 0.019(7) 0.022(6) 0.006(6)
N11 0.063(8) 0.084(9) 0.065(7) 0.018(7) 0.033(7) -0.006(7)
O28 0.059(5) 0.046(5) 0.071(6) 0.017(4) 0.032(5) 0.011(4)
N24 0.058(6) 0.037(5) 0.061(6) 0.016(5) 0.039(5) 0.014(4)
N27 0.035(5) 0.033(5) 0.052(5) -0.001(4) 0.023(4) 0.008(4)
O23 0.054(6) 0.106(9) 0.092(7) -0.014(6) 0.043(6) -0.022(6)
N38 0.051(6) 0.039(5) 0.046(5) 0.001(4) 0.032(5) 0.001(4)
N36 0.061(7) 0.066(7) 0.052(6) 0.017(5) 0.037(5) 0.028(5)
N30 0.055(6) 0.057(6) 0.058(6) 0.017(5) 0.036(5) 0.020(5)
C37 0.038(6) 0.034(5) 0.033(5) -0.003(4) 0.017(5) -0.001(4)
N14 0.030(5) 0.067(8) 0.108(10) 0.018(7) 0.033(6) 0.009(5)
O22 0.053(6) 0.074(7) 0.142(10) -0.032(7) 0.052(7) -0.003(5)
O20 0.040(5) 0.084(7) 0.097(8) 0.001(6) 0.029(5) -0.001(5)
O30 0.075(6) 0.044(5) 0.073(6) 0.022(4) 0.043(5) 0.023(4)
O27 0.073(6) 0.064(6) 0.083(7) 0.017(5) 0.051(6) 0.026(5)
N6 0.060(7) 0.078(8) 0.069(8) 0.022(7) 0.037(7) 0.012(6)
O17 0.094(5) 0.095(6) 0.120(6) -0.036(4) 0.064(4) -0.051(4)
C96 0.036(6) 0.049(6) 0.036(6) 0.002(5) 0.021(5) -0.003(5)
N7 0.031(5) 0.048(6) 0.103(9) -0.003(6) 0.032(6) -0.012(5)
N16 0.050(7) 0.063(8) 0.101(10) -0.006(7) 0.040(7) -0.008(6)
N15 0.051(7) 0.043(6) 0.116(11) -0.012(7) 0.033(7) -0.009(5)
N22 0.038(6) 0.065(8) 0.111(10) -0.022(7) 0.041(7) -0.017(5)
C1 0.048(7) 0.037(6) 0.067(8) -0.008(6) 0.031(7) 0.004(5)
C20 0.019(4) 0.028(5) 0.034(5) -0.004(4) 0.005(4) -0.009(4)
C95 0.059(7) 0.030(5) 0.051(6) 0.009(5) 0.040(6) 0.008(5)
C79 0.050(7) 0.037(6) 0.048(7) 0.015(5) 0.028(6) 0.011(5)
C89 0.043(6) 0.036(6) 0.045(6) 0.011(5) 0.019(5) 0.014(5)
C12 0.048(7) 0.049(7) 0.059(7) -0.006(6) 0.035(6) 0.001(5)
C21 0.029(5) 0.034(5) 0.054(7) -0.009(5) 0.021(5) 0.000(4)
C2 0.042(6) 0.032(5) 0.044(6) -0.004(4) 0.022(5) 0.011(4)
C32 0.040(6) 0.051(7) 0.054(7) -0.003(6) 0.026(6) 0.003(5)
C49 0.062(8) 0.055(8) 0.081(9) -0.020(7) 0.054(8) -0.026(6)
C25 0.040(6) 0.037(6) 0.049(6) -0.004(5) 0.021(5) -0.004(5)
C38 0.049(6) 0.035(6) 0.037(6) -0.010(4) 0.023(5) -0.002(5)
O24 0.062(7) 0.103(9) 0.122(9) 0.006(7) 0.052(7) -0.012(6)
N2 0.135(14) 0.111(13) 0.155(16) 0.050(12) 0.129(14) 0.047(12)
C50 0.063(8) 0.042(6) 0.061(8) -0.008(6) 0.039(7) -0.007(6)
C46 0.057(8) 0.080(9) 0.066(8) -0.007(7) 0.048(7) -0.009(7)
C47 0.057(8) 0.044(7) 0.060(7) -0.016(6) 0.037(7) -0.019(6)
C97 0.045(6) 0.038(6) 0.027(5) 0.000(4) 0.016(5) 0.001(5)
C13 0.066(8) 0.049(7) 0.060(8) -0.009(6) 0.044(7) -0.004(6)
C43 0.065(8) 0.038(6) 0.077(9) -0.013(6) 0.053(7) -0.006(6)
C53 0.046(7) 0.082(10) 0.059(8) 0.004(7) 0.025(7) -0.015(7)
C11 0.072(9) 0.039(6) 0.083(9) 0.002(6) 0.058(8) 0.005(6)
C80 0.077(9) 0.029(6) 0.057(7) 0.007(5) 0.037(7) 0.009(6)
C8 0.064(8) 0.033(6) 0.090(9) -0.016(6) 0.058(8) -0.014(5)
C98 0.048(7) 0.037(6) 0.053(7) 0.006(5) 0.031(6) 0.007(5)
C81 0.057(8) 0.033(6) 0.063(8) 0.000(5) 0.034(7) 0.003(5)
C28 0.042(7) 0.051(7) 0.055(7) -0.010(6) 0.010(6) -0.020(6)
C87 0.049(7) 0.040(6) 0.067(8) 0.005(6) 0.042(6) 0.004(5)
C6 0.060(8) 0.044(7) 0.056(7) -0.002(6) 0.032(7) 0.009(6)
C7 0.052(7) 0.033(5) 0.047(6) -0.015(5) 0.031(6) -0.005(5)
C4 0.047(7) 0.057(7) 0.039(6) -0.018(5) 0.021(5) -0.006(6)
C90 0.061(7) 0.029(5) 0.053(7) 0.003(5) 0.039(6) 0.008(5)
C86 0.036(6) 0.065(8) 0.077(9) 0.003(7) 0.042(6) -0.001(6)
C83 0.061(8) 0.028(5) 0.057(7) -0.008(5) 0.036(6) 0.005(5)
C30 0.037(6) 0.045(7) 0.054(7) 0.011(6) 0.008(6) -0.001(5)
C99 0.054(7) 0.050(7) 0.048(7) 0.007(5) 0.028(6) 0.000(6)
C85 0.055(7) 0.040(6) 0.050(7) 0.001(5) 0.039(6) 0.003(5)
C31 0.051(7) 0.036(6) 0.070(9) 0.000(6) 0.023(7) -0.003(5)
C54 0.058(8) 0.054(8) 0.061(8) -0.007(6) 0.028(7) -0.023(6)
C3 0.040(6) 0.045(7) 0.055(7) -0.012(5) 0.020(6) 0.005(5)
C29 0.033(6) 0.050(7) 0.054(7) -0.007(6) 0.021(5) -0.013(5)
C101 0.054(7) 0.045(6) 0.035(6) 0.015(5) 0.028(5) 0.006(5)
C52 0.082(11) 0.060(9) 0.094(11) 0.008(8) 0.068(10) 0.006(8)
C48 0.054(7) 0.049(7) 0.074(9) -0.015(6) 0.043(7) -0.011(6)
C45 0.061(8) 0.067(8) 0.057(8) -0.010(6) 0.041(7) -0.006(6)
C93 0.057(8) 0.067(9) 0.065(8) 0.024(7) 0.038(7) 0.022(7)
C27 0.052(7) 0.035(6) 0.070(8) 0.010(6) 0.028(7) 0.000(5)
C102 0.063(8) 0.041(6) 0.050(7) 0.002(5) 0.037(6) -0.004(6)
C63 0.049(8) 0.059(9) 0.110(13) 0.013(9) 0.040(9) 0.004(7)
C82 0.070(8) 0.038(6) 0.070(8) 0.009(6) 0.047(7) 0.014(6)
C94 0.057(8) 0.070(9) 0.068(8) 0.006(7) 0.047(7) 0.003(7)
C24 0.041(7) 0.063(8) 0.064(8) -0.009(7) 0.027(6) -0.004(6)
C88 0.046(7) 0.088(10) 0.045(7) 0.012(6) 0.030(6) 0.025(7)
C92 0.054(7) 0.043(7) 0.050(7) 0.006(5) 0.030(6) 0.012(5)
C42 0.088(10) 0.030(6) 0.102(10) -0.017(6) 0.078(9) -0.019(6)
C55 0.038(7) 0.034(6) 0.107(11) -0.034(7) 0.030(8) -0.009(5)
C61 0.042(8) 0.050(8) 0.099(12) 0.012(8) 0.028(8) 0.016(6)
C59 0.046(8) 0.068(9) 0.059(8) 0.010(7) 0.021(7) 0.009(7)
C33 0.048(8) 0.061(9) 0.068(9) 0.001(7) 0.017(7) -0.016(6)
C41 0.102(11) 0.037(6) 0.064(8) -0.010(6) 0.063(8) -0.009(7)
C100 0.051(7) 0.063(8) 0.054(7) 0.002(6) 0.027(6) -0.002(6)
C44 0.132(14) 0.043(7) 0.076(9) -0.011(7) 0.079(10) -0.018(8)
C91 0.056(7) 0.033(6) 0.052(7) 0.007(5) 0.031(6) 0.015(5)
C9 0.060(8) 0.070(9) 0.080(10) -0.031(8) 0.047(8) -0.015(7)
C14 0.084(10) 0.052(8) 0.073(9) 0.016(7) 0.061(8) 0.012(7)
C51 0.080(10) 0.054(8) 0.079(10) -0.012(7) 0.051(9) -0.019(7)
C5 0.052(7) 0.029(5) 0.052(7) -0.010(5) 0.036(6) -0.003(5)
C57 0.053(8) 0.066(9) 0.075(9) -0.026(7) 0.040(7) -0.007(7)
C77 0.056(9) 0.045(8) 0.114(13) 0.012(8) 0.035(9) 0.009(7)
C17 0.129(16) 0.089(13) 0.21(2) 0.041(15) 0.151(18) 0.022(12)
C56 0.043(8) 0.068(10) 0.122(14) -0.037(9) 0.052(9) -0.017(7)
C65 0.052(9) 0.090(12) 0.082(11) 0.029(10) 0.035(8) -0.004(9)
C60 0.038(8) 0.076(11) 0.129(15) 0.023(11) 0.031(9) 0.015(8)
C84 0.051(7) 0.024(5) 0.066(7) -0.005(5) 0.035(6) 0.004(5)
C67 0.065(10) 0.103(13) 0.064(9) -0.010(9) 0.046(8) -0.001(9)
C73 0.064(9) 0.094(12) 0.099(12) -0.039(10) 0.062(9) -0.020(8)
C10 0.079(10) 0.085(11) 0.081(10) -0.037(9) 0.054(9) -0.019(8)
C78 0.045(8) 0.036(7) 0.121(13) 0.003(8) 0.027(9) 0.010(6)
C39 0.064(8) 0.070(9) 0.073(9) -0.041(7) 0.049(8) -0.033(7)
C26 0.029(6) 0.067(8) 0.053(7) 0.015(6) 0.015(5) 0.001(5)
C71 0.040(7) 0.046(7) 0.115(13) -0.004(8) 0.039(8) 0.004(6)
C35 0.090(13) 0.089(12) 0.078(11) 0.029(9) 0.043(10) 0.017(10)
C72 0.052(8) 0.051(8) 0.121(14) -0.011(9) 0.042(9) 0.009(7)
C69 0.035(7) 0.079(11) 0.120(14) -0.017(10) 0.046(9) -0.002(7)
C74 0.093(12) 0.096(12) 0.067(9) -0.015(9) 0.058(9) -0.016(10)
C15 0.094(11) 0.083(11) 0.074(10) 0.003(8) 0.061(9) 0.022(9)
C62 0.039(8) 0.049(8) 0.136(15) -0.010(9) 0.025(9) -0.021(6)
C36 0.042(8) 0.122(14) 0.064(9) 0.029(9) 0.014(7) 0.000(8)
C75 0.069(10) 0.101(12) 0.063(9) 0.027(9) 0.038(8) 0.001(9)
C34 0.040(7) 0.089(12) 0.071(10) -0.020(9) 0.013(7) -0.013(7)
C64 0.079(12) 0.088(13) 0.111(14) -0.005(11) 0.048(11) -0.036(10)
C70 0.031(7) 0.080(11) 0.161(18) -0.023(11) 0.041(10) -0.008(7)
C40 0.101(12) 0.070(10) 0.096(11) -0.025(8) 0.078(10) -0.015(9)
C18 0.124(15) 0.058(9) 0.135(15) 0.008(9) 0.103(14) 0.004(9)
C66 0.076(11) 0.108(14) 0.117(14) 0.014(11) 0.068(11) -0.013(10)
C16 0.17(2) 0.097(13) 0.089(12) 0.031(10) 0.110(15) 0.056(14)
C58 0.067(10) 0.105(13) 0.042(8) 0.005(8) 0.011(7) -0.025(9)
C68 0.059(10) 0.094(13) 0.150(17) -0.005(12) 0.062(12) 0.020(9)
C76 0.065(10) 0.072(10) 0.089(11) 0.025(9) 0.036(9) 0.015(8)
N13 0.040(6) 0.062(8) 0.101(10) 0.001(7) 0.025(7) 0.007(6)
N21 0.048(7) 0.053(7) 0.131(12) -0.012(7) 0.054(8) -0.013(5)
N8 0.026(5) 0.055(7) 0.106(9) -0.018(6) 0.032(6) -0.011(5)
N9 0.038(6) 0.080(9) 0.097(9) -0.024(7) 0.041(6) -0.003(6)
N20 0.055(7) 0.068(8) 0.117(11) -0.018(8) 0.054(8) -0.005(6)
N19 0.064(8) 0.090(9) 0.082(9) -0.016(7) 0.051(7) -0.019(7)
C23 0.024(5) 0.028(5) 0.049(6) 0.003(4) 0.018(5) -0.009(4)

loop_
_atom_type_symbol
_atom_type_description
_atom_type_scat_dispersion_real
_atom_type_scat_dispersion_imag
_atom_type_scat_source
C C 0.0033 0.0016 'International Tables Vol C Tables 4.2.6.8 and 6.1.1.4'
H H 0.0000 0.0000 'International Tables Vol C Tables 4.2.6.8 and 6.1.1.4'
N N 0.0061 0.0033 'International Tables Vol C Tables 4.2.6.8 and 6.1.1.4'
O O 0.0106 0.0060 'International Tables Vol C Tables 4.2.6.8 and 6.1.1.4'
U U -9.6767 9.6646 'International Tables Vol C Tables 4.2.6.8 and 6.1.1.4'

loop_
_geom_angle_atom_site_label_1
_geom_angle_atom_site_label_2
_geom_angle_atom_site_label_3
_geom_angle
_geom_angle_site_symmetry_1
_geom_angle_site_symmetry_3
_geom_angle_publ_flag
O12 U1 U3 113.42(18) . . ?
O12 U1 O16 67.1(3) . . ?
O7 U1 U3 35.12(16) . . ?
O7 U1 O12 80.1(2) . . ?
O7 U1 O10 142.1(2) . . ?
O7 U1 O8 70.3(2) . . ?
O7 U1 O16 147.0(3) . . ?
O10 U1 U3 108.18(18) . . ?
O10 U1 O12 137.8(2) . . ?
O10 U1 O16 70.9(3) . . ?
O8 U1 U3 36.45(17) . . ?
O8 U1 O12 149.9(2) . . ?
O8 U1 O10 72.0(2) . . ?
O8 U1 O16 141.8(3) . . ?
O2 U1 U3 81.6(2) . . ?
O2 U1 O12 88.2(3) . . ?
O2 U1 O7 90.9(3) . . ?
O2 U1 O10 91.2(3) . . ?
O2 U1 O8 87.0(3) . . ?
O2 U1 O16 85.1(3) . . ?
O2 U1 O1 175.7(4) . . ?
O16 U1 U3 166.6(2) . . ?
O1 U1 U3 102.7(3) . . ?
O1 U1 O12 89.7(3) . . ?
O1 U1 O7 92.4(3) . . ?
O1 U1 O10 87.9(3) . . ?
O1 U1 O8 96.7(3) . . ?
O1 U1 O16 90.7(4) . . ?
O13 U2 U3 120.65(18) . . ?
O13 U2 O14 78.2(2) . . ?
O13 U2 O15 129.8(2) . . ?
O13 U2 C37 104.3(3) . . ?
O14 U2 U3 161.07(16) . . ?
O14 U2 C37 26.4(3) . . ?
O7 U2 U3 35.32(16) . . ?
O7 U2 O13 85.5(2) . . ?
O7 U2 O14 163.6(2) . . ?
O7 U2 O15 143.4(2) . . ?
O7 U2 O9 73.3(2) . . ?
O7 U2 C37 168.9(3) . . ?
O15 U2 U3 109.18(17) . . ?
O15 U2 O14 52.3(2) . . ?
O15 U2 C37 26.0(3) . . ?
O3 U2 U3 91.2(3) . . ?
O3 U2 O13 89.9(3) . . ?
O3 U2 O14 87.0(3) . . ?
O3 U2 O7 94.4(3) . . ?
O3 U2 O15 95.1(3) . . ?
O3 U2 O9 88.5(4) . . ?
O3 U2 C37 91.0(3) . . ?
O9 U2 U3 38.01(18) . . ?
O9 U2 O13 158.5(3) . . ?
O9 U2 O14 123.1(2) . . ?
O9 U2 O15 71.7(3) . . ?
O9 U2 C37 97.2(3) . . ?
O4 U2 U3 93.9(3) . . ?
O4 U2 O13 87.5(3) . . ?
O4 U2 O14 88.2(3) . . ?
O4 U2 O7 89.7(3) . . ?
O4 U2 O15 83.2(3) . . ?
O4 U2 O3 174.9(4) . . ?
O4 U2 O9 95.5(4) . . ?
O4 U2 C37 85.4(3) . . ?
C37 U2 U3 135.0(2) . . ?
U2 U3 U1 69.072(11) . . ?
O7 U3 U1 34.80(16) . . ?
O7 U3 U2 34.55(16) . . ?
O7 U3 O8 70.6(2) . . ?
O7 U3 O9 71.5(2) . . ?
O7 U3 O18 144.4(2) . . ?
O7 U3 O17 142.6(3) . . ?
O8 U3 U1 37.10(16) . . ?
O8 U3 U2 105.13(16) . . ?
O8 U3 O9 142.1(2) . . ?
O8 U3 O18 74.3(2) . . ?
O8 U3 O17 146.1(3) . . ?
O5 U3 U1 99.4(3) . . ?
O5 U3 U2 92.5(3) . . ?
O5 U3 O7 93.9(4) . . ?
O5 U3 O8 89.5(4) . . ?
O5 U3 O9 91.3(4) . . ?
O5 U3 O18 91.4(4) . . ?
O5 U3 O17 82.8(4) . . ?
O6 U3 U1 84.5(3) . . ?
O6 U3 U2 90.7(3) . . ?
O6 U3 O7 90.4(3) . . ?
O6 U3 O8 92.5(3) . . ?
O6 U3 O5 175.7(4) . . ?
O6 U3 O9 89.5(4) . . ?
O6 U3 O18 85.5(4) . . ?
O6 U3 O17 93.4(4) . . ?
O9 U3 U1 105.75(18) . . ?
O9 U3 U2 37.00(18) . . ?
O9 U3 O18 143.5(3) . . ?
O9 U3 O17 71.3(3) . . ?
O18 U3 U1 109.64(18) . . ?
O18 U3 U2 176.1(2) . . ?
O18 U3 O17 73.0(3) . . ?
O17 U3 U1 176.4(2) . . ?
O17 U3 U2 108.1(2) . . ?
C19 O13 U2 133.9(6) . . ?
C37 O14 U2 92.9(6) . . ?
C19 O12 U1 141.9(6) . . ?
U1 O7 U3 110.1(3) . . ?
U2 O7 U1 138.7(3) . . ?
U2 O7 U3 110.1(3) . . ?
C1 O10 U1 130.3(7) . . ?
U3 O8 U1 106.4(3) . . ?
C37 O15 U2 94.7(6) . . ?
U1 O16 H16A 111.2 . . ?
U1 O16 H16B 110.0 . . ?
H16A O16 H16B 103.0 . . ?
O13 C19 C20 118.1(8) . . ?
O12 C19 O13 116.4(7) . . ?
O12 C19 C20 125.4(8) . . ?
C21 C22 H22 119.7 . . ?
C21 C22 C23 120.5(9) . . ?
C23 C22 H22 119.7 . . ?
U2 O9 U3 105.0(3) . . ?
C55 O18 U3 127.0(7) . . ?
C13 N1 C8 122.7(10) . . ?
C13 N1 C9 119.0(10) . . ?
C9 N1 C8 118.3(10) . . ?
C99 N35 C93 123.6(10) . 7_556 ?
C94 N35 C99 114.0(10) . . ?
C94 N35 C93 120.4(11) . 7_556 ?
C86 N28 C95 124.9(9) . . ?
C85 N28 C95 110.5(9) . . ?
C85 N28 C86 121.9(9) . . ?
C31 N3 C26 121.2(10) . . ?
C27 N3 C31 119.4(10) . . ?
C27 N3 C26 119.1(10) . . ?
C97 N33 C91 122.7(9) . . ?
C92 N33 C97 111.2(9) . . ?
C92 N33 C91 122.1(9) . . ?
C90 N32 C96 111.1(9) . . ?
C90 N32 C91 119.8(9) . . ?
C91 N32 C96 124.7(9) . . ?
C95 N31 C89 125.5(9) . . ?
C90 N31 C95 111.6(9) . . ?
C90 N31 C89 121.4(9) . . ?
C87 N29 C86 122.8(10) . . ?
C87 N29 C101 114.0(9) . . ?
C101 N29 C86 122.4(9) . . ?
C83 N26 C97 109.7(9) . . ?
C83 N26 C84 122.5(9) . . ?
C84 N26 C97 121.6(9) . . ?
C49 N5 C45 120.0(11) . . ?
C49 N5 C44 120.2(11) . . ?
C45 N5 C44 119.3(12) . . ?
C83 N25 C98 112.9(9) . . ?
C83 N25 C82 120.7(10) . 7_556 ?
C82 N25 C98 120.6(10) 7_556 . ?
C35 N4 C34 118.1(14) . . ?
C79 N37 C80 122.0(10) . . ?
C79 N37 C102 112.5(10) . . ?
C102 N37 C80 124.8(10) . . ?
C57 N10 C74 112.6(12) . . ?
C57 N10 C58 120.7(12) . . ?
C58 N10 C74 123.9(13) . . ?
C80 N23 C100 125.0(10) . . ?
C81 N23 C80 121.9(10) . . ?
C81 N23 C100 111.6(10) . . ?
C65 N18 C75 111.3(14) . . ?
C65 N18 C66 123.1(14) . . ?
C66 N18 C75 121.9(15) . . ?
C65 N17 C64 121.4(14) . . ?
C65 N17 C76 110.2(14) . . ?
C64 N17 C76 124.7(14) . . ?
C93 N34 C98 122.8(10) . . ?
C92 N34 C98 111.9(9) . . ?
C92 N34 C93 124.0(10) . . ?
C59 N12 C60 125.8(13) . . ?
C59 N12 C76 110.8(14) . . ?
C76 N12 C60 120.0(14) . . ?
C59 N11 C75 111.0(14) . . ?
C59 N11 C58 124.3(13) . . ?
C58 N11 C75 124.5(14) . . ?
C81 N24 C99 113.2(10) . . ?
C81 N24 C82 122.1(10) . . ?
C82 N24 C99 123.6(10) . . ?
C85 N27 C96 112.0(9) . . ?
C85 N27 C84 124.0(9) . . ?
C84 N27 C96 122.6(9) . . ?
C79 N38 C89 122.4(9) . . ?
C79 N38 C101 111.9(9) . . ?
C89 N38 C101 122.3(9) . . ?
C94 N36 C88 121.7(11) . . ?
C94 N36 C100 112.4(10) . . ?
C88 N36 C100 123.1(11) . . ?
C87 N30 C102 112.1(9) . . ?
C87 N30 C88 121.1(10) . . ?
C88 N30 C102 124.6(11) . . ?
O14 C37 U2 60.7(5) . . ?
O14 C37 C38 120.8(9) . . ?
O15 C37 U2 59.3(5) . . ?
O15 C37 O14 120.0(9) . . ?
O15 C37 C38 119.0(9) . . ?
C38 C37 U2 174.8(7) . . ?
C61 N14 C78 112.3(14) . . ?
C70 N14 C61 117.6(13) . . ?
C70 N14 C78 125.0(14) . . ?
C52 N6 C53 116.0(12) . . ?
U3 O17 H17A 108.9 . . ?
U3 O17 H17B 109.0 . . ?
H17A O17 H17B 104.5 . . ?
N32 C96 H96 111.7 . . ?
N32 C96 C95 103.2(9) . . ?
N27 C96 N32 114.1(8) . . ?
N27 C96 H96 111.7 . . ?
N27 C96 C95 103.8(8) . . ?
C95 C96 H96 111.7 . . ?
C55 N7 C71 112.8(13) . . ?
C55 N7 C62 120.7(12) . . ?
C62 N7 C71 126.2(12) . . ?
C63 N16 C77 112.0(13) . . ?
C63 N16 C64 116.8(13) . 5_656 ?
C77 N16 C64 122.9(15) . 5_656 ?
C63 N15 C78 112.1(14) . . ?
C63 N15 C62 123.7(13) . . ?
C78 N15 C62 122.0(13) . . ?
C71 N22 C70 124.7(14) . . ?
C69 N22 C71 110.9(14) . . ?
C69 N22 C70 121.3(13) . . ?
O10 C1 C2 115.4(10) . . ?
O11 C1 O10 123.9(11) . . ?
O11 C1 C2 120.7(11) . . ?
C21 C20 C19 121.5(9) . . ?
C25 C20 C19 118.0(8) . . ?
C25 C20 C21 120.3(9) . . ?
N28 C95 C96 104.0(8) . . ?
N28 C95 H95 110.9 . . ?
N31 C95 N28 114.2(9) . . ?
N31 C95 C96 105.6(9) . . ?
N31 C95 H95 110.9 . . ?
C96 C95 H95 110.9 . . ?
O26 C79 N37 125.9(11) . . ?
O26 C79 N38 125.6(11) . . ?
N37 C79 N38 108.6(10) . . ?
N31 C89 H89A 109.0 . . ?
N31 C89 H89B 109.0 . . ?
N38 C89 N31 113.1(9) . . ?
N38 C89 H89A 109.0 . . ?
N38 C89 H89B 109.0 . . ?
H89A C89 H89B 107.8 . . ?
C13 C12 H12 119.7 . . ?
C13 C12 C11 120.5(12) . . ?
C11 C12 H12 119.7 . . ?
C22 C21 C20 119.4(9) . . ?
C22 C21 H21 120.3 . . ?
C20 C21 H21 120.3 . . ?
C7 C2 C1 120.7(10) . . ?
C7 C2 C3 118.3(10) . . ?
C3 C2 C1 120.9(10) . . ?
C33 C32 C29 122.3(11) . . ?
C36 C32 C29 119.9(11) . . ?
C36 C32 C33 117.5(12) . . ?
N5 C49 H49 118.8 . . ?
N5 C49 C48 122.4(11) . . ?
C48 C49 H49 118.8 . . ?
C20 C25 H25 120.3 . . ?
C24 C25 C20 119.5(10) . . ?
C24 C25 H25 120.3 . . ?
C43 C38 C37 120.4(10) . . ?
C39 C38 C37 118.1(10) . . ?
C39 C38 C43 121.4(10) . . ?
C16 N2 C17 115.3(16) . . ?
C54 C50 C47 121.5(11) . . ?
C54 C50 C51 116.2(12) . . ?
C51 C50 C47 122.0(12) . . ?
C47 C46 H46 118.9 . . ?
C47 C46 C45 122.2(12) . . ?
C45 C46 H46 118.9 . . ?
C46 C47 C50 120.1(11) . . ?
C46 C47 C48 116.7(12) . . ?
C48 C47 C50 123.1(12) . . ?
N33 C97 N26 113.9(9) . . ?
N33 C97 H97 110.8 . . ?
N33 C97 C98 105.1(9) . . ?
N26 C97 H97 110.8 . . ?
N26 C97 C98 105.2(8) . . ?
C98 C97 H97 110.8 . . ?
N1 C13 C12 122.0(11) . . ?
N1 C13 H13 119.0 . . ?
C12 C13 H13 119.0 . . ?
C38 C43 H43 120.5 . . ?
C38 C43 C42 118.9(10) . . ?
C42 C43 H43 120.5 . . ?
N6 C53 H53 119.3 . . ?
C54 C53 N6 121.4(13) . . ?
C54 C53 H53 119.3 . . ?
C12 C11 C14 121.3(13) . . ?
C10 C11 C12 116.0(11) . . ?
C10 C11 C14 122.6(13) . . ?
N37 C80 H80A 108.4 . . ?
N37 C80 H80B 108.4 . . ?
N23 C80 N37 115.5(9) . . ?
N23 C80 H80A 108.4 . . ?
N23 C80 H80B 108.4 . . ?
H80A C80 H80B 107.5 . . ?
N1 C8 H8A 108.7 . . ?
N1 C8 H8B 108.7 . . ?
N1 C8 C5 114.2(9) . . ?
H8A C8 H8B 107.6 . . ?
C5 C8 H8A 108.7 . . ?
C5 C8 H8B 108.7 . . ?
N25 C98 C97 102.3(9) . . ?
N25 C98 H98 112.4 . . ?
N34 C98 N25 113.6(9) . . ?
N34 C98 C97 102.9(9) . . ?
N34 C98 H98 112.4 . . ?
C97 C98 H98 112.4 . . ?
N24 C81 N23 107.8(10) . . ?
O27 C81 N23 124.6(12) . . ?
O27 C81 N24 127.5(12) . . ?
C29 C28 H28 120.4 . . ?
C27 C28 H28 120.4 . . ?
C27 C28 C29 119.1(11) . . ?
N29 C87 N30 107.7(10) . . ?
O30 C87 N29 127.5(12) . . ?
O30 C87 N30 124.5(12) . . ?
C7 C6 H6 121.0 . . ?
C7 C6 C5 117.9(11) . . ?
C5 C6 H6 121.0 . . ?
C2 C7 C6 122.6(11) . . ?
C2 C7 H7 118.7 . . ?
C6 C7 H7 118.7 . . ?
C3 C4 H4 119.7 . . ?
C3 C4 C5 120.7(10) . . ?
C5 C4 H4 119.7 . . ?
N31 C90 N32 108.3(9) . . ?
O31 C90 N32 127.2(11) . . ?
O31 C90 N31 124.5(11) . . ?
N28 C86 H86A 108.8 . . ?
N28 C86 H86B 108.8 . . ?
N29 C86 N28 114.0(9) . . ?
N29 C86 H86A 108.8 . . ?
N29 C86 H86B 108.8 . . ?
H86A C86 H86B 107.6 . . ?
N25 C83 N26 109.2(10) . . ?
O28 C83 N26 123.1(11) . . ?
O28 C83 N25 127.6(11) . . ?
C31 C30 H30 118.3 . . ?
C31 C30 C29 123.3(12) . . ?
C29 C30 H30 118.3 . . ?
N35 C99 H99 111.7 . . ?
N35 C99 C100 103.4(10) . . ?
N24 C99 N35 114.4(10) . . ?
N24 C99 H99 111.7 . . ?
N24 C99 C100 103.4(9) . . ?
C100 C99 H99 111.7 . . ?
O29 C85 N28 125.4(11) . . ?
O29 C85 N27 125.1(10) . . ?
N27 C85 N28 109.5(9) . . ?
N3 C31 H31 119.9 . . ?
C30 C31 N3 120.1(11) . . ?
C30 C31 H31 119.9 . . ?
C50 C54 H54 119.4 . . ?
C53 C54 C50 121.2(12) . . ?
C53 C54 H54 119.4 . . ?
C2 C3 H3 119.6 . . ?
C4 C3 C2 120.9(11) . . ?
C4 C3 H3 119.6 . . ?
C28 C29 C32 118.7(10) . . ?
C30 C29 C32 124.3(11) . . ?
C30 C29 C28 117.0(11) . . ?
N29 C101 N38 116.1(9) . . ?
N29 C101 H101 111.3 . . ?
N29 C101 C102 103.9(8) . . ?
N38 C101 H101 111.3 . . ?
N38 C101 C102 102.2(9) . . ?
C102 C101 H101 111.3 . . ?
N6 C52 H52 116.6 . . ?
N6 C52 C51 126.8(14) . . ?
C51 C52 H52 116.6 . . ?
C49 C48 C47 118.5(12) . . ?
C49 C48 H48 120.8 . . ?
C47 C48 H48 120.8 . . ?
N5 C45 C46 120.2(13) . . ?
N5 C45 H45 119.9 . . ?
C46 C45 H45 119.9 . . ?
N35 C93 H93A 108.7 7_556 . ?
N35 C93 H93B 108.7 7_556 . ?
N34 C93 N35 114.1(10) . 7_556 ?
N34 C93 H93A 108.7 . . ?
N34 C93 H93B 108.7 . . ?
H93A C93 H93B 107.6 . . ?
N3 C27 C28 120.9(11) . . ?
N3 C27 H27 119.5 . . ?
C28 C27 H27 119.5 . . ?
N37 C102 N30 114.8(9) . . ?
N37 C102 C101 104.8(9) . . ?
N37 C102 H102 111.5 . . ?
N30 C102 C101 102.2(9) . . ?
N30 C102 H102 111.5 . . ?
C101 C102 H102 111.5 . . ?
O25 C63 N16 128.0(16) . . ?
O25 C63 N15 124.7(17) . . ?
N16 C63 N15 107.0(12) . . ?
N25 C82 H82A 108.9 7_556 . ?
N25 C82 H82B 108.9 7_556 . ?
N24 C82 N25 113.3(9) . 7_556 ?
N24 C82 H82A 108.9 . . ?
N24 C82 H82B 108.9 . . ?
H82A C82 H82B 107.7 . . ?
N35 C94 N36 106.9(11) . . ?
O33 C94 N35 128.0(12) . . ?
O33 C94 N36 125.2(12) . . ?
C25 C24 H24 120.0 . . ?
C25 C24 C23 120.0(11) . . ?
C23 C24 H24 120.0 . . ?
N36 C88 N30 113.8(10) . . ?
N36 C88 H88A 108.8 . . ?
N36 C88 H88B 108.8 . . ?
N30 C88 H88A 108.8 . . ?
N30 C88 H88B 108.8 . . ?
H88A C88 H88B 107.7 . . ?
O32 C92 N33 125.3(11) . . ?
O32 C92 N34 126.0(11) . . ?
N33 C92 N34 108.6(10) . . ?
C43 C42 H42 119.6 . . ?
C41 C42 C43 120.8(11) . . ?
C41 C42 H42 119.6 . . ?
O18 C55 N7 127.4(16) . . ?
O18 C55 N8 126.2(15) . . ?
N7 C55 N8 106.3(11) . . ?
O21 C61 N14 129.0(18) . . ?
O21 C61 N13 125.6(17) . . ?
N13 C61 N14 105.4(13) . . ?
N11 C59 N12 111.5(14) . . ?
O20 C59 N12 121.1(15) . . ?
O20 C59 N11 127.4(15) . . ?
C32 C33 H33 120.2 . . ?
C32 C33 C34 119.5(14) . . ?
C34 C33 H33 120.2 . . ?
C42 C41 C44 120.1(12) . . ?
C40 C41 C42 118.8(11) . . ?
C40 C41 C44 121.0(12) . . ?
N23 C100 N36 113.0(10) . . ?
N23 C100 C99 103.9(10) . . ?
N23 C100 H100 112.1 . . ?
N36 C100 C99 103.1(10) . . ?
N36 C100 H100 112.1 . . ?
C99 C100 H100 112.1 . . ?
N5 C44 H44A 110.1 . . ?
N5 C44 H44B 110.1 . . ?
C41 C44 N5 107.9(10) . . ?
C41 C44 H44A 110.1 . . ?
C41 C44 H44B 110.1 . . ?
H44A C44 H44B 108.4 . . ?
N33 C91 N32 113.6(9) . . ?
N33 C91 H91A 108.9 . . ?
N33 C91 H91B 108.9 . . ?
N32 C91 H91A 108.9 . . ?
N32 C91 H91B 108.9 . . ?
H91A C91 H91B 107.7 . . ?
N1 C9 H9 119.0 . . ?
N1 C9 C10 122.1(13) . . ?
C10 C9 H9 119.0 . . ?
C15 C14 C11 120.8(14) . . ?
C18 C14 C11 121.7(14) . . ?
C18 C14 C15 117.5(14) . . ?
C50 C51 H51 120.9 . . ?
C52 C51 C50 118.3(14) . . ?
C52 C51 H51 120.9 . . ?
C6 C5 C8 120.6(11) . . ?
C4 C5 C8 119.8(10) . . ?
C4 C5 C6 119.5(10) . . ?
N10 C57 N9 108.5(12) . . ?
O19 C57 N10 128.2(14) . . ?
O19 C57 N9 123.2(14) . . ?
N16 C77 H77 111.6 . . ?
N16 C77 C78 102.8(13) . . ?
C78 C77 H77 111.6 . . ?
N13 C77 N16 113.7(12) . . ?
N13 C77 H77 111.6 . . ?
N13 C77 C78 104.9(14) . . ?
N2 C17 H17 118.6 . . ?
N2 C17 C18 123(2) . . ?
C18 C17 H17 118.6 . . ?
H56A C56 H56B 107.5 . . ?
N8 C56 H56A 108.5 . . ?
N8 C56 H56B 108.5 . . ?
N9 C56 H56A 108.5 . . ?
N9 C56 H56B 108.5 . . ?
N9 C56 N8 114.9(11) . . ?
N18 C65 N17 110.0(14) . . ?
O24 C65 N18 126.1(17) . . ?
O24 C65 N17 123.9(18) . . ?
N12 C60 H60A 108.7 . . ?
N12 C60 H60B 108.7 . . ?
H60A C60 H60B 107.6 . . ?
N13 C60 N12 114.1(12) 5_656 . ?
N13 C60 H60A 108.7 5_656 . ?
N13 C60 H60B 108.7 5_656 . ?
N26 C84 H84A 108.9 . . ?
N26 C84 H84B 108.9 . . ?
N27 C84 N26 113.5(8) . . ?
N27 C84 H84A 108.9 . . ?
N27 C84 H84B 108.9 . . ?
H84A C84 H84B 107.7 . . ?
O23 C67 N20 126.9(16) . . ?
O23 C67 N19 124.3(16) . . ?
N20 C67 N19 108.7(14) . . ?
C74 C73 H73 111.0 . . ?
N9 C73 H73 111.0 . . ?
N9 C73 C74 104.1(12) . . ?
N20 C73 H73 111.0 . . ?
N20 C73 C74 103.0(13) . . ?
N20 C73 N9 116.2(13) . . ?
C11 C10 C9 120.1(13) . . ?
C11 C10 H10 119.9 . . ?
C9 C10 H10 119.9 . . ?
N14 C78 C77 103.1(12) . . ?
N14 C78 H78 111.5 . . ?
N15 C78 N14 114.0(13) . . ?
N15 C78 C77 104.7(13) . . ?
N15 C78 H78 111.5 . . ?
C77 C78 H78 111.5 . . ?
C38 C39 H39 120.8 . . ?
C38 C39 C40 118.3(11) . . ?
C40 C39 H39 120.8 . . ?
N3 C26 H26A 109.3 . . ?
N3 C26 H26B 109.3 . . ?
N3 C26 C23 111.7(9) . . ?
H26A C26 H26B 107.9 . . ?
C23 C26 H26A 109.3 . . ?
C23 C26 H26B 109.3 . . ?
N7 C71 H71 110.7 . . ?
N7 C71 C72 103.2(11) . . ?
N22 C71 N7 115.3(12) . . ?
N22 C71 H71 110.7 . . ?
N22 C71 C72 105.9(13) . . ?
C72 C71 H71 110.7 . . ?
N4 C35 H35 117.7 . . ?
N4 C35 C36 124.6(16) . . ?
C36 C35 H35 117.7 . . ?
C71 C72 H72 111.6 . . ?
N21 C72 C71 102.0(13) . . ?
N21 C72 H72 111.6 . . ?
N21 C72 N8 115.4(12) . . ?
N8 C72 C71 104.0(13) . . ?
N8 C72 H72 111.6 . . ?
O22 C69 N22 127.6(18) . . ?
O22 C69 N21 124.8(18) . . ?
N21 C69 N22 107.4(14) . . ?
N10 C74 C73 102.4(12) . . ?
N10 C74 H74 112.1 . . ?
C73 C74 H74 112.1 . . ?
N19 C74 N10 113.5(12) . . ?
N19 C74 C73 103.9(13) . . ?
N19 C74 H74 112.1 . . ?
C14 C15 H15 121.9 . . ?
C14 C15 C16 116.2(17) . . ?
C16 C15 H15 121.9 . . ?
N7 C62 N15 116.3(11) . . ?
N7 C62 H62A 108.2 . . ?
N7 C62 H62B 108.2 . . ?
N15 C62 H62A 108.2 . . ?
N15 C62 H62B 108.2 . . ?
H62A C62 H62B 107.4 . . ?
C32 C36 C35 117.1(15) . . ?
C32 C36 H36 121.4 . . ?
C35 C36 H36 121.4 . . ?
N18 C75 N11 115.6(12) . . ?
N18 C75 H75 111.5 . . ?
N18 C75 C76 104.5(13) . . ?
N11 C75 H75 111.5 . . ?
N11 C75 C76 101.7(13) . . ?
C76 C75 H75 111.5 . . ?
N4 C34 C33 123.0(14) . . ?
N4 C34 H34 118.5 . . ?
C33 C34 H34 118.5 . . ?
N17 C64 H64A 109.3 . . ?
N17 C64 H64B 109.3 . . ?
N16 C64 N17 111.7(13) 5_656 . ?
N16 C64 H64A 109.3 5_656 . ?
N16 C64 H64B 109.3 5_656 . ?
H64A C64 H64B 107.9 . . ?
N14 C70 N22 114.4(12) . . ?
N14 C70 H70A 108.7 . . ?
N14 C70 H70B 108.7 . . ?
N22 C70 H70A 108.7 . . ?
N22 C70 H70B 108.7 . . ?
H70A C70 H70B 107.6 . . ?
C41 C40 C39 121.8(13) . . ?
C41 C40 H40 119.1 . . ?
C39 C40 H40 119.1 . . ?
C14 C18 C17 121.1(18) . . ?
C14 C18 H18 119.4 . . ?
C17 C18 H18 119.4 . . ?
N18 C66 H66A 109.0 . . ?
N18 C66 H66B 109.0 . . ?
N18 C66 N19 112.8(13) . . ?
H66A C66 H66B 107.8 . . ?
N19 C66 H66A 109.0 . . ?
N19 C66 H66B 109.0 . . ?
N2 C16 C15 126.9(18) . . ?
N2 C16 H16 116.6 . . ?
C15 C16 H16 116.6 . . ?
N10 C58 N11 114.2(12) . . ?
N10 C58 H58A 108.7 . . ?
N10 C58 H58B 108.7 . . ?
N11 C58 H58A 108.7 . . ?
N11 C58 H58B 108.7 . . ?
H58A C58 H58B 107.6 . . ?
H68A C68 H68B 107.1 . . ?
N21 C68 H68A 107.7 . . ?
N21 C68 H68B 107.7 . . ?
N20 C68 H68A 107.7 . . ?
N20 C68 H68B 107.7 . . ?
N20 C68 N21 118.5(13) . . ?
N17 C76 C75 103.7(12) . . ?
N17 C76 H76 110.7 . . ?
N12 C76 N17 115.6(14) . . ?
N12 C76 C75 104.9(13) . . ?
N12 C76 H76 110.7 . . ?
C75 C76 H76 110.7 . . ?
C61 N13 C77 113.4(15) . . ?
C61 N13 C60 121.6(13) . 5_656 ?
C60 N13 C77 122.4(16) 5_656 . ?
C72 N21 C68 122.6(16) . . ?
C69 N21 C72 112.5(15) . . ?
C69 N21 C68 124.9(14) . . ?
C55 N8 C56 122.6(10) . . ?
C55 N8 C72 112.4(13) . . ?
C72 N8 C56 122.2(13) . . ?
C57 N9 C56 122.4(11) . . ?
C57 N9 C73 112.2(13) . . ?
C56 N9 C73 121.2(12) . . ?
C67 N20 C73 112.6(14) . . ?
C67 N20 C68 122.4(14) . . ?
C68 N20 C73 124.1(15) . . ?
C67 N19 C74 111.1(14) . . ?
C67 N19 C66 122.6(14) . . ?
C74 N19 C66 125.3(14) . . ?
C22 C23 C24 120.2(9) . . ?
C22 C23 C26 119.4(9) . . ?
C24 C23 C26 120.1(10) . . ?

loop_
_geom_bond_atom_site_label_1
_geom_bond_atom_site_label_2
_geom_bond_distance
_geom_bond_site_symmetry_2
_geom_bond_publ_flag
U1 U3 3.7184(6) . ?
U1 O12 2.449(7) . ?
U1 O7 2.259(6) . ?
U1 O10 2.395(7) . ?
U1 O8 2.339(7) . ?
U1 O2 1.778(7) . ?
U1 O16 2.491(7) . ?
U1 O1 1.780(7) . ?
U2 U3 3.6994(6) . ?
U2 O13 2.346(7) . ?
U2 O14 2.510(7) . ?
U2 O7 2.235(6) . ?
U2 O15 2.481(8) . ?
U2 O3 1.777(8) . ?
U2 O9 2.305(7) . ?
U2 O4 1.732(7) . ?
U2 C37 2.875(10) . ?
U3 O7 2.278(6) . ?
U3 O8 2.304(7) . ?
U3 O5 1.776(10) . ?
U3 O6 1.761(9) . ?
U3 O9 2.358(7) . ?
U3 O18 2.481(8) . ?
U3 O17 2.763(12) . ?
O32 C92 1.243(13) . ?
O13 C19 1.328(10) . ?
O21 C61 1.181(17) . ?
O14 C37 1.278(12) . ?
O25 C63 1.225(16) . ?
O12 C19 1.270(10) . ?
O10 C1 1.278(14) . ?
O15 C37 1.264(12) . ?
O16 H16A 0.8790 . ?
O16 H16B 0.8778 . ?
C19 C20 1.402(11) . ?
C22 H22 0.9300 . ?
C22 C21 1.379(14) . ?
C22 C23 1.379(14) . ?
O18 C55 1.192(14) . ?
N1 C13 1.300(15) . ?
N1 C8 1.500(14) . ?
N1 C9 1.324(15) . ?
N35 C99 1.451(15) . ?
N35 C93 1.465(15) 7_556 ?
N35 C94 1.373(16) . ?
N28 C95 1.458(13) . ?
N28 C86 1.454(13) . ?
N28 C85 1.369(13) . ?
O26 C79 1.228(13) . ?
N3 C31 1.360(14) . ?
N3 C27 1.350(14) . ?
N3 C26 1.477(14) . ?
N33 C97 1.428(13) . ?
N33 C92 1.355(14) . ?
N33 C91 1.433(14) . ?
N32 C96 1.468(13) . ?
N32 C90 1.376(13) . ?
N32 C91 1.452(14) . ?
O29 C85 1.247(13) . ?
N31 C95 1.426(13) . ?
N31 C89 1.442(14) . ?
N31 C90 1.376(14) . ?
N29 C87 1.341(14) . ?
N29 C86 1.446(15) . ?
N29 C101 1.434(13) . ?
O31 C90 1.207(12) . ?
O33 C94 1.219(15) . ?
N26 C97 1.453(13) . ?
N26 C83 1.393(14) . ?
N26 C84 1.451(14) . ?
N5 C49 1.313(17) . ?
N5 C45 1.328(15) . ?
N5 C44 1.524(16) . ?
N25 C98 1.464(14) . ?
N25 C83 1.329(15) . ?
N25 C82 1.454(14) 7_556 ?
N4 C35 1.29(2) . ?
N4 C34 1.31(2) . ?
O11 C1 1.227(14) . ?
N37 C79 1.366(14) . ?
N37 C80 1.440(14) . ?
N37 C102 1.422(15) . ?
N10 C57 1.351(18) . ?
N10 C74 1.484(18) . ?
N10 C58 1.402(19) . ?
N23 C80 1.416(14) . ?
N23 C81 1.396(15) . ?
N23 C100 1.441(15) . ?
N18 C65 1.38(2) . ?
N18 C75 1.459(18) . ?
N18 C66 1.40(2) . ?
N17 C65 1.39(2) . ?
N17 C64 1.47(2) . ?
N17 C76 1.484(19) . ?
O19 C57 1.214(15) . ?
N34 C98 1.433(14) . ?
N34 C93 1.428(15) . ?
N34 C92 1.373(15) . ?
N12 C59 1.347(18) . ?
N12 C60 1.47(2) . ?
N12 C76 1.431(19) . ?
N11 C59 1.339(18) . ?
N11 C75 1.476(18) . ?
N11 C58 1.46(2) . ?
O28 C83 1.237(13) . ?
N24 C81 1.358(15) . ?
N24 C99 1.440(15) . ?
N24 C82 1.427(15) . ?
N27 C96 1.452(13) . ?
N27 C85 1.335(14) . ?
N27 C84 1.438(13) . ?
O23 C67 1.266(17) . ?
N38 C79 1.382(14) . ?
N38 C89 1.427(13) . ?
N38 C101 1.459(14) . ?
N36 C94 1.387(16) . ?
N36 C88 1.421(14) . ?
N36 C100 1.477(16) . ?
N30 C87 1.397(15) . ?
N30 C102 1.463(14) . ?
N30 C88 1.436(15) . ?
C37 C38 1.526(13) . ?
N14 C61 1.406(19) . ?
N14 C78 1.460(18) . ?
N14 C70 1.40(2) . ?
O22 C69 1.224(17) . ?
O20 C59 1.230(17) . ?
O30 C87 1.222(13) . ?
O27 C81 1.197(14) . ?
N6 C53 1.370(17) . ?
N6 C52 1.296(18) . ?
O17 H17A 0.8499 . ?
O17 H17B 0.8499 . ?
C96 H96 0.9800 . ?
C96 C95 1.510(15) . ?
N7 C55 1.367(17) . ?
N7 C71 1.451(16) . ?
N7 C62 1.42(2) . ?
N16 C63 1.36(2) . ?
N16 C77 1.443(17) . ?
N16 C64 1.45(2) 5_656 ?
N15 C63 1.374(19) . ?
N15 C78 1.419(17) . ?
N15 C62 1.46(2) . ?
N22 C71 1.407(17) . ?
N22 C69 1.37(2) . ?
N22 C70 1.43(2) . ?
C1 C2 1.505(14) . ?
C20 C21 1.398(13) . ?
C20 C25 1.391(14) . ?
C95 H95 0.9800 . ?
C89 H89A 0.9700 . ?
C89 H89B 0.9700 . ?
C12 H12 0.9300 . ?
C12 C13 1.380(16) . ?
C12 C11 1.389(17) . ?
C21 H21 0.9300 . ?
C2 C7 1.341(14) . ?
C2 C3 1.398(15) . ?
C32 C29 1.481(16) . ?
C32 C33 1.399(16) . ?
C32 C36 1.382(19) . ?
C49 H49 0.9300 . ?
C49 C48 1.370(18) . ?
C25 H25 0.9300 . ?
C25 C24 1.386(15) . ?
C38 C43 1.362(15) . ?
C38 C39 1.361(16) . ?
O24 C65 1.232(17) . ?
N2 C17 1.33(3) . ?
N2 C16 1.29(2) . ?
C50 C47 1.464(17) . ?
C50 C54 1.376(16) . ?
C50 C51 1.403(17) . ?
C46 H46 0.9300 . ?
C46 C47 1.354(17) . ?
C46 C45 1.357(18) . ?
C47 C48 1.405(16) . ?
C97 H97 0.9800 . ?
C97 C98 1.523(15) . ?
C13 H13 0.9300 . ?
C43 H43 0.9300 . ?
C43 C42 1.385(15) . ?
C53 H53 0.9300 . ?
C53 C54 1.366(18) . ?
C11 C14 1.467(17) . ?
C11 C10 1.366(19) . ?
C80 H80A 0.9700 . ?
C80 H80B 0.9700 . ?
C8 H8A 0.9700 . ?
C8 H8B 0.9700 . ?
C8 C5 1.520(14) . ?
C98 H98 0.9800 . ?
C28 H28 0.9300 . ?
C28 C29 1.405(17) . ?
C28 C27 1.373(17) . ?
C6 H6 0.9300 . ?
C6 C7 1.397(15) . ?
C6 C5 1.407(16) . ?
C7 H7 0.9300 . ?
C4 H4 0.9300 . ?
C4 C3 1.367(15) . ?
C4 C5 1.367(16) . ?
C86 H86A 0.9700 . ?
C86 H86B 0.9700 . ?
C30 H30 0.9300 . ?
C30 C31 1.324(16) . ?
C30 C29 1.355(15) . ?
C99 H99 0.9800 . ?
C99 C100 1.545(17) . ?
C31 H31 0.9300 . ?
C54 H54 0.9300 . ?
C3 H3 0.9300 . ?
C101 H101 0.9800 . ?
C101 C102 1.558(15) . ?
C52 H52 0.9300 . ?
C52 C51 1.343(19) . ?
C48 H48 0.9300 . ?
C45 H45 0.9300 . ?
C93 H93A 0.9700 . ?
C93 H93B 0.9700 . ?
C27 H27 0.9300 . ?
C102 H102 0.9800 . ?
C82 H82A 0.9700 . ?
C82 H82B 0.9700 . ?
C24 H24 0.9300 . ?
C24 C23 1.389(15) . ?
C88 H88A 0.9700 . ?
C88 H88B 0.9700 . ?
C42 H42 0.9300 . ?
C42 C41 1.373(17) . ?
C55 N8 1.367(19) . ?
C61 N13 1.39(2) . ?
C33 H33 0.9300 . ?
C33 C34 1.401(19) . ?
C41 C44 1.493(16) . ?
C41 C40 1.348(18) . ?
C100 H100 0.9800 . ?
C44 H44A 0.9700 . ?
C44 H44B 0.9700 . ?
C91 H91A 0.9700 . ?
C91 H91B 0.9700 . ?
C9 H9 0.9300 . ?
C9 C10 1.386(18) . ?
C14 C15 1.376(19) . ?
C14 C18 1.36(2) . ?
C51 H51 0.9300 . ?
C57 N9 1.393(17) . ?
C77 H77 0.9800 . ?
C77 C78 1.51(2) . ?
C77 N13 1.431(18) . ?
C17 H17 0.9300 . ?
C17 C18 1.37(2) . ?
C56 H56A 0.9700 . ?
C56 H56B 0.9700 . ?
C56 N8 1.504(19) . ?
C56 N9 1.397(18) . ?
C60 H60A 0.9700 . ?
C60 H60B 0.9700 . ?
C60 N13 1.40(2) 5_656 ?
C84 H84A 0.9700 . ?
C84 H84B 0.9700 . ?
C67 N20 1.36(2) . ?
C67 N19 1.380(19) . ?
C73 H73 0.9800 . ?
C73 C74 1.56(2) . ?
C73 N9 1.443(16) . ?
C73 N20 1.423(18) . ?
C10 H10 0.9300 . ?
C78 H78 0.9800 . ?
C39 H39 0.9300 . ?
C39 C40 1.389(17) . ?
C26 H26A 0.9700 . ?
C26 H26B 0.9700 . ?
C26 C23 1.541(14) . ?
C71 H71 0.9800 . ?
C71 C72 1.50(2) . ?
C35 H35 0.9300 . ?
C35 C36 1.44(2) . ?
C72 H72 0.9800 . ?
C72 N21 1.437(18) . ?
C72 N8 1.441(16) . ?
C69 N21 1.34(2) . ?
C74 H74 0.9800 . ?
C74 N19 1.423(19) . ?
C15 H15 0.9300 . ?
C15 C16 1.42(2) . ?
C62 H62A 0.9700 . ?
C62 H62B 0.9700 . ?
C36 H36 0.9300 . ?
C75 H75 0.9800 . ?
C75 C76 1.55(2) . ?
C34 H34 0.9300 . ?
C64 H64A 0.9700 . ?
C64 H64B 0.9700 . ?
C70 H70A 0.9700 . ?
C70 H70B 0.9700 . ?
C40 H40 0.9300 . ?
C18 H18 0.9300 . ?
C66 H66A 0.9700 . ?
C66 H66B 0.9700 . ?
C66 N19 1.48(2) . ?
C16 H16 0.9300 . ?
C58 H58A 0.9700 . ?
C58 H58B 0.9700 . ?
C68 H68A 0.9700 . ?
C68 H68B 0.9700 . ?
C68 N21 1.45(2) . ?
C68 N20 1.38(2) . ?
C76 H76 0.9800 . ?

loop_
_geom_torsion_atom_site_label_1
_geom_torsion_atom_site_label_2
_geom_torsion_atom_site_label_3
_geom_torsion_atom_site_label_4
_geom_torsion
_geom_torsion_site_symmetry_1
_geom_torsion_site_symmetry_2
_geom_torsion_site_symmetry_3
_geom_torsion_site_symmetry_4
_geom_torsion_publ_flag
U1 O12 C19 O13 -35.4(14) . . . . ?
U1 O12 C19 C20 147.4(8) . . . . ?
U1 O10 C1 O11 0.9(19) . . . . ?
U1 O10 C1 C2 179.3(7) . . . . ?
U2 O13 C19 O12 -31.5(12) . . . . ?
U2 O13 C19 C20 145.8(7) . . . . ?
U2 O14 C37 O15 -0.9(10) . . . . ?
U2 O14 C37 C38 174.2(8) . . . . ?
U2 O15 C37 O14 0.9(10) . . . . ?
U2 O15 C37 C38 -174.3(8) . . . . ?
U3 O18 C55 N7 -91.8(15) . . . . ?
U3 O18 C55 N8 87.4(15) . . . . ?
O13 C19 C20 C21 -21.0(14) . . . . ?
O13 C19 C20 C25 154.1(9) . . . . ?
O21 C61 N13 C77 -177.2(13) . . . . ?
O21 C61 N13 C60 -15(2) . . . 5_656 ?
O14 C37 C38 C43 -4.3(16) . . . . ?
O14 C37 C38 C39 177.4(11) . . . . ?
O12 C19 C20 C21 156.1(10) . . . . ?
O12 C19 C20 C25 -28.8(14) . . . . ?
O10 C1 C2 C7 2.2(17) . . . . ?
O10 C1 C2 C3 -175.3(11) . . . . ?
O15 C37 C38 C43 170.9(11) . . . . ?
O15 C37 C38 C39 -7.3(16) . . . . ?
C19 C20 C21 C22 174.2(9) . . . . ?
C19 C20 C25 C24 -173.1(10) . . . . ?
O18 C55 N8 C56 -9.7(19) . . . . ?
O18 C55 N8 C72 -171.1(12) . . . . ?
N1 C8 C5 C6 80.4(14) . . . . ?
N1 C8 C5 C4 -101.5(13) . . . . ?
N1 C9 C10 C11 -2(2) . . . . ?
N35 C99 C100 N23 -120.8(10) . . . . ?
N35 C99 C100 N36 -2.7(12) . . . . ?
N3 C26 C23 C22 -82.3(13) . . . . ?
N3 C26 C23 C24 104.7(13) . . . . ?
N33 C97 C98 N25 116.4(9) . . . . ?
N33 C97 C98 N34 -1.7(11) . . . . ?
N32 C96 C95 N28 -118.4(8) . . . . ?
N32 C96 C95 N31 2.1(10) . . . . ?
N29 C101 C102 N37 123.4(9) . . . . ?
N29 C101 C102 N30 3.4(11) . . . . ?
N26 C97 C98 N25 -4.2(10) . . . . ?
N26 C97 C98 N34 -122.3(9) . . . . ?
N5 C49 C48 C47 -1.8(18) . . . . ?
N4 C35 C36 C32 -4(3) . . . . ?
O11 C1 C2 C7 -179.4(12) . . . . ?
O11 C1 C2 C3 3.2(19) . . . . ?
N10 C57 N9 C56 -162.7(13) . . . . ?
N10 C57 N9 C73 -5.5(16) . . . . ?
N10 C74 N19 C67 117.7(14) . . . . ?
N10 C74 N19 C66 -73.7(18) . . . . ?
N18 C75 C76 N17 1.9(15) . . . . ?
N18 C75 C76 N12 -119.8(12) . . . . ?
N18 C66 N19 C67 -109.9(16) . . . . ?
N18 C66 N19 C74 82.7(19) . . . . ?
O19 C57 N9 C56 13(2) . . . . ?
O19 C57 N9 C73 170.1(13) . . . . ?
N11 C75 C76 N17 122.5(12) . . . . ?
N11 C75 C76 N12 0.8(14) . . . . ?
N24 C99 C100 N23 -1.3(12) . . . . ?
N24 C99 C100 N36 116.8(10) . . . . ?
N27 C96 C95 N28 0.9(10) . . . . ?
N27 C96 C95 N31 121.4(9) . . . . ?
O23 C67 N20 C73 -175.7(13) . . . . ?
O23 C67 N20 C68 -6(2) . . . . ?
O23 C67 N19 C74 173.3(13) . . . . ?
O23 C67 N19 C66 4(2) . . . . ?
N38 C101 C102 N37 2.3(10) . . . . ?
N38 C101 C102 N30 -117.7(9) . . . . ?
C37 C38 C43 C42 -179.1(11) . . . . ?
C37 C38 C39 C40 178.7(12) . . . . ?
N14 C61 N13 C77 2.8(15) . . . . ?
N14 C61 N13 C60 164.8(12) . . . 5_656 ?
O22 C69 N21 C72 -174.0(13) . . . . ?
O22 C69 N21 C68 9(2) . . . . ?
N6 C53 C54 C50 0(2) . . . . ?
N6 C52 C51 C50 -5(2) . . . . ?
C96 N32 C90 N31 3.6(12) . . . . ?
C96 N32 C90 O31 -173.9(11) . . . . ?
C96 N32 C91 N33 -84.0(12) . . . . ?
C96 N27 C85 N28 -4.9(12) . . . . ?
C96 N27 C85 O29 174.0(10) . . . . ?
C96 N27 C84 N26 77.6(13) . . . . ?
N7 C55 N8 C56 169.7(11) . . . . ?
N7 C55 N8 C72 8.2(14) . . . . ?
N7 C71 C72 N21 129.9(11) . . . . ?
N7 C71 C72 N8 9.6(14) . . . . ?
N16 C77 C78 N14 112.2(11) . . . . ?
N16 C77 C78 N15 -7.3(14) . . . . ?
N16 C77 N13 C61 -108.7(16) . . . . ?
N16 C77 N13 C60 89.4(18) . . . 5_656 ?
N22 C71 C72 N21 8.3(13) . . . . ?
N22 C71 C72 N8 -112.1(11) . . . . ?
N22 C69 N21 C72 10.8(15) . . . . ?
N22 C69 N21 C68 -166.2(12) . . . . ?
C1 C2 C7 C6 -178.0(11) . . . . ?
C1 C2 C3 C4 177.9(11) . . . . ?
C20 C25 C24 C23 -3.2(18) . . . . ?
C95 N28 C86 N29 -83.0(13) . . . . ?
C95 N28 C85 O29 -173.4(10) . . . . ?
C95 N28 C85 N27 5.5(12) . . . . ?
C95 N31 C89 N38 84.0(13) . . . . ?
C95 N31 C90 N32 -2.1(12) . . . . ?
C95 N31 C90 O31 175.4(11) . . . . ?
C79 N37 C80 N23 -111.0(12) . . . . ?
C79 N37 C102 N30 111.2(11) . . . . ?
C79 N37 C102 C101 -0.1(12) . . . . ?
C79 N38 C89 N31 119.2(11) . . . . ?
C79 N38 C101 N29 -116.2(10) . . . . ?
C79 N38 C101 C102 -3.9(11) . . . . ?
C89 N31 C95 N28 -80.3(12) . . . . ?
C89 N31 C95 C96 166.1(9) . . . . ?
C89 N31 C90 N32 -169.0(9) . . . . ?
C89 N31 C90 O31 8.6(17) . . . . ?
C89 N38 C79 O26 -15.2(17) . . . . ?
C89 N38 C79 N37 163.4(9) . . . . ?
C89 N38 C101 N29 84.5(12) . . . . ?
C89 N38 C101 C102 -163.3(9) . . . . ?
C12 C11 C14 C15 -158.6(13) . . . . ?
C12 C11 C14 C18 19(2) . . . . ?
C12 C11 C10 C9 4(2) . . . . ?
C21 C22 C23 C24 -1.7(16) . . . . ?
C21 C22 C23 C26 -174.6(10) . . . . ?
C21 C20 C25 C24 2.1(16) . . . . ?
C32 C33 C34 N4 -5(2) . . . . ?
C49 N5 C45 C46 0.6(18) . . . . ?
C49 N5 C44 C41 -81.7(15) . . . . ?
C25 C20 C21 C22 -0.8(16) . . . . ?
C25 C24 C23 C22 3.0(18) . . . . ?
C25 C24 C23 C26 175.9(11) . . . . ?
C38 C43 C42 C41 0(2) . . . . ?
C38 C39 C40 C41 0(2) . . . . ?
N2 C17 C18 C14 0(3) . . . . ?
C50 C47 C48 C49 -177.4(11) . . . . ?
C46 C47 C48 C49 1.8(17) . . . . ?
C47 C50 C54 C53 -174.7(13) . . . . ?
C47 C50 C51 C52 177.0(12) . . . . ?
C47 C46 C45 N5 0(2) . . . . ?
C97 N33 C92 O32 177.1(12) . . . . ?
C97 N33 C92 N34 -5.3(13) . . . . ?
C97 N33 C91 N32 76.2(13) . . . . ?
C97 N26 C83 N25 5.6(12) . . . . ?
C97 N26 C83 O28 -177.4(10) . . . . ?
C97 N26 C84 N27 -87.1(12) . . . . ?
C13 N1 C8 C5 -50.6(16) . . . . ?
C13 N1 C9 C10 -2(2) . . . . ?
C13 C12 C11 C14 173.4(11) . . . . ?
C13 C12 C11 C10 -2.5(19) . . . . ?
C43 C38 C39 C40 0(2) . . . . ?
C43 C42 C41 C44 -176.8(13) . . . . ?
C43 C42 C41 C40 0(2) . . . . ?
C53 N6 C52 C51 5(2) . . . . ?
C11 C12 C13 N1 -1.5(19) . . . . ?
C11 C14 C15 C16 175.7(13) . . . . ?
C11 C14 C18 C17 -175.7(15) . . . . ?
C80 N37 C79 O26 5.7(17) . . . . ?
C80 N37 C79 N38 -172.9(9) . . . . ?
C80 N37 C102 N30 -78.7(14) . . . . ?
C80 N37 C102 C101 170.1(9) . . . . ?
C80 N23 C81 N24 168.2(10) . . . . ?
C80 N23 C81 O27 -8.1(19) . . . . ?
C80 N23 C100 N36 82.9(14) . . . . ?
C80 N23 C100 C99 -166.1(10) . . . . ?
C8 N1 C13 C12 -174.7(11) . . . . ?
C8 N1 C9 C10 176.4(13) . . . . ?
C98 N25 C83 N26 -8.8(12) . . . . ?
C98 N25 C83 O28 174.3(11) . . . . ?
C98 N34 C93 N35 -80.0(15) . . . 7_556 ?
C98 N34 C92 O32 -178.3(12) . . . . ?
C98 N34 C92 N33 4.1(14) . . . . ?
C81 N23 C80 N37 112.6(13) . . . . ?
C81 N23 C100 N36 -111.2(11) . . . . ?
C81 N23 C100 C99 -0.3(13) . . . . ?
C81 N24 C99 N35 114.2(11) . . . . ?
C81 N24 C99 C100 2.5(13) . . . . ?
C81 N24 C82 N25 -111.7(12) . . . 7_556 ?
C87 N29 C86 N28 -109.7(12) . . . . ?
C87 N29 C101 N38 108.0(10) . . . . ?
C87 N29 C101 C102 -3.2(12) . . . . ?
C87 N30 C102 N37 -115.5(11) . . . . ?
C87 N30 C102 C101 -2.7(12) . . . . ?
C87 N30 C88 N36 114.8(13) . . . . ?
C7 C2 C3 C4 0.4(18) . . . . ?
C7 C6 C5 C8 178.8(10) . . . . ?
C7 C6 C5 C4 0.7(17) . . . . ?
C90 N32 C96 N27 -115.5(10) . . . . ?
C90 N32 C96 C95 -3.6(11) . . . . ?
C90 N32 C91 N33 121.6(10) . . . . ?
C90 N31 C95 N28 113.5(10) . . . . ?
C90 N31 C95 C96 -0.1(12) . . . . ?
C90 N31 C89 N38 -111.0(11) . . . . ?
C86 N28 C95 N31 80.1(13) . . . . ?
C86 N28 C95 C96 -165.2(10) . . . . ?
C86 N28 C85 O29 -11.3(17) . . . . ?
C86 N28 C85 N27 167.6(9) . . . . ?
C86 N29 C87 N30 -168.4(9) . . . . ?
C86 N29 C87 O30 6.0(17) . . . . ?
C86 N29 C101 N38 -81.9(12) . . . . ?
C86 N29 C101 C102 166.8(9) . . . . ?
C83 N26 C97 N33 -115.0(10) . . . . ?
C83 N26 C97 C98 -0.4(11) . . . . ?
C83 N26 C84 N27 123.7(11) . . . . ?
C83 N25 C98 N34 118.2(11) . . . . ?
C83 N25 C98 C97 8.1(12) . . . . ?
C99 N35 C94 O33 -177.1(13) . . . . ?
C99 N35 C94 N36 3.6(15) . . . . ?
C99 N24 C81 N23 -2.7(13) . . . . ?
C99 N24 C81 O27 173.4(12) . . . . ?
C99 N24 C82 N25 81.6(15) . . . 7_556 ?
C85 N28 C95 N31 -118.4(10) . . . . ?
C85 N28 C95 C96 -3.8(11) . . . . ?
C85 N28 C86 N29 117.6(11) . . . . ?
C85 N27 C96 N32 113.9(10) . . . . ?
C85 N27 C96 C95 2.4(11) . . . . ?
C85 N27 C84 N26 -117.4(11) . . . . ?
C31 N3 C27 C28 -3.1(19) . . . . ?
C31 N3 C26 C23 -54.9(15) . . . . ?
C31 C30 C29 C32 172.1(13) . . . . ?
C31 C30 C29 C28 -4(2) . . . . ?
C54 C50 C47 C46 131.9(14) . . . . ?
C54 C50 C47 C48 -48.9(18) . . . . ?
C54 C50 C51 C52 3(2) . . . . ?
C3 C2 C7 C6 -0.5(18) . . . . ?
C3 C4 C5 C8 -178.9(11) . . . . ?
C3 C4 C5 C6 -0.8(18) . . . . ?
C29 C32 C33 C34 176.1(13) . . . . ?
C29 C32 C36 C35 -172.0(14) . . . . ?
C29 C28 C27 N3 0(2) . . . . ?
C29 C30 C31 N3 1(2) . . . . ?
C101 N29 C87 N30 1.6(12) . . . . ?
C101 N29 C87 O30 176.0(11) . . . . ?
C101 N29 C86 N28 81.1(13) . . . . ?
C101 N38 C79 O26 -174.5(10) . . . . ?
C101 N38 C79 N37 4.1(12) . . . . ?
C101 N38 C89 N31 -83.6(13) . . . . ?
C52 N6 C53 C54 -2(2) . . . . ?
C45 N5 C49 C48 0.6(18) . . . . ?
C45 N5 C44 C41 90.7(15) . . . . ?
C45 C46 C47 C50 178.4(12) . . . . ?
C45 C46 C47 C48 -0.8(19) . . . . ?
C93 N35 C99 N24 84.1(14) 7_556 . . . ?
C93 N35 C99 C100 -164.2(11) 7_556 . . . ?
C93 N35 C94 O33 -13(2) 7_556 . . . ?
C93 N35 C94 N36 167.9(11) 7_556 . . . ?
C93 N34 C98 N25 80.8(14) . . . . ?
C93 N34 C98 C97 -169.3(10) . . . . ?
C93 N34 C92 O32 -10(2) . . . . ?
C93 N34 C92 N33 171.9(11) . . . . ?
C27 N3 C31 C30 2.2(19) . . . . ?
C27 N3 C26 C23 131.0(11) . . . . ?
C27 C28 C29 C32 -173.3(12) . . . . ?
C27 C28 C29 C30 3.0(19) . . . . ?
C102 N37 C79 O26 176.2(11) . . . . ?
C102 N37 C79 N38 -2.4(12) . . . . ?
C102 N37 C80 N23 79.8(15) . . . . ?
C102 N30 C87 N29 0.9(12) . . . . ?
C102 N30 C87 O30 -173.7(11) . . . . ?
C102 N30 C88 N36 -83.4(15) . . . . ?
C63 N16 C77 C78 12.1(16) . . . . ?
C63 N16 C77 N13 125.0(16) . . . . ?
C63 N15 C78 N14 -111.3(16) . . . . ?
C63 N15 C78 C77 0.6(16) . . . . ?
C63 N15 C62 N7 117.6(15) . . . . ?
C82 N25 C98 N34 -88.6(12) 7_556 . . . ?
C82 N25 C98 C97 161.2(9) 7_556 . . . ?
C82 N25 C83 N26 -161.9(9) 7_556 . . . ?
C82 N25 C83 O28 21.2(18) 7_556 . . . ?
C82 N24 C81 N23 -170.7(10) . . . . ?
C82 N24 C81 O27 5(2) . . . . ?
C82 N24 C99 N35 -78.1(14) . . . . ?
C82 N24 C99 C100 170.2(10) . . . . ?
C94 N35 C99 N24 -112.1(12) . . . . ?
C94 N35 C99 C100 -0.4(14) . . . . ?
C94 N36 C88 N30 -117.3(13) . . . . ?
C94 N36 C100 N23 116.7(12) . . . . ?
C94 N36 C100 C99 5.2(14) . . . . ?
C88 N36 C94 N35 -166.9(11) . . . . ?
C88 N36 C94 O33 14(2) . . . . ?
C88 N36 C100 N23 -82.3(14) . . . . ?
C88 N36 C100 C99 166.2(11) . . . . ?
C88 N30 C87 N29 164.8(10) . . . . ?
C88 N30 C87 O30 -9.8(17) . . . . ?
C88 N30 C102 N37 81.3(14) . . . . ?
C88 N30 C102 C101 -165.9(10) . . . . ?
C92 N33 C97 N26 118.9(10) . . . . ?
C92 N33 C97 C98 4.3(12) . . . . ?
C92 N33 C91 N32 -128.2(11) . . . . ?
C92 N34 C98 N25 -111.2(11) . . . . ?
C92 N34 C98 C97 -1.3(13) . . . . ?
C92 N34 C93 N35 113.5(13) . . . 7_556 ?
C42 C41 C44 N5 106.9(14) . . . . ?
C42 C41 C40 C39 -1(2) . . . . ?
C55 N7 C71 N22 109.6(15) . . . . ?
C55 N7 C71 C72 -5.4(14) . . . . ?
C55 N7 C62 N15 -112.6(14) . . . . ?
C61 N14 C78 N15 122.2(14) . . . . ?
C61 N14 C78 C77 9.3(14) . . . . ?
C61 N14 C70 N22 -128.4(13) . . . . ?
C59 N12 C60 N13 121.0(16) . . . 5_656 ?
C59 N12 C76 N17 -116.5(15) . . . . ?
C59 N12 C76 C75 -3.0(16) . . . . ?
C59 N11 C75 N18 114.1(15) . . . . ?
C59 N11 C75 C76 1.6(15) . . . . ?
C59 N11 C58 N10 -108.4(17) . . . . ?
C33 C32 C29 C28 25.4(18) . . . . ?
C33 C32 C29 C30 -150.6(14) . . . . ?
C33 C32 C36 C35 2(2) . . . . ?
C100 N23 C80 N37 -82.9(15) . . . . ?
C100 N23 C81 N24 1.8(14) . . . . ?
C100 N23 C81 O27 -174.5(12) . . . . ?
C100 N36 C94 N35 -5.5(14) . . . . ?
C100 N36 C94 O33 175.2(13) . . . . ?
C100 N36 C88 N30 83.4(16) . . . . ?
C44 N5 C49 C48 172.8(11) . . . . ?
C44 N5 C45 C46 -171.8(11) . . . . ?
C44 C41 C40 C39 176.3(14) . . . . ?
C91 N33 C97 N26 -83.1(12) . . . . ?
C91 N33 C97 C98 162.2(10) . . . . ?
C91 N33 C92 O32 19.0(19) . . . . ?
C91 N33 C92 N34 -163.4(10) . . . . ?
C91 N32 C96 N27 88.2(12) . . . . ?
C91 N32 C96 C95 -159.9(9) . . . . ?
C91 N32 C90 N31 161.3(9) . . . . ?
C91 N32 C90 O31 -16.2(17) . . . . ?
C9 N1 C13 C12 3.9(18) . . . . ?
C9 N1 C8 C5 130.8(12) . . . . ?
C14 C11 C10 C9 -171.8(13) . . . . ?
C14 C15 C16 N2 0(3) . . . . ?
C51 C50 C47 C46 -42.0(18) . . . . ?
C51 C50 C47 C48 137.1(13) . . . . ?
C51 C50 C54 C53 0(2) . . . . ?
C5 C6 C7 C2 -0.1(18) . . . . ?
C5 C4 C3 C2 0.2(19) . . . . ?
C57 N10 C74 C73 -3.3(15) . . . . ?
C57 N10 C74 N19 -114.7(15) . . . . ?
C57 N10 C58 N11 109.8(15) . . . . ?
C77 N16 C63 O25 173.8(15) . . . . ?
C77 N16 C63 N15 -12.2(17) . . . . ?
C17 N2 C16 C15 2(3) . . . . ?
C65 N18 C75 N11 -116.4(15) . . . . ?
C65 N18 C75 C76 -5.6(16) . . . . ?
C65 N18 C66 N19 111.8(17) . . . . ?
C65 N17 C64 N16 -125.7(16) . . . 5_656 ?
C65 N17 C76 N12 116.4(15) . . . . ?
C65 N17 C76 C75 2.2(16) . . . . ?
C60 N12 C59 N11 163.0(14) . . . . ?
C60 N12 C59 O20 -17(2) . . . . ?
C60 N12 C76 N17 83.4(17) . . . . ?
C60 N12 C76 C75 -163.1(13) . . . . ?
C84 N26 C97 N33 92.3(11) . . . . ?
C84 N26 C97 C98 -153.2(9) . . . . ?
C84 N26 C83 N25 158.0(9) . . . . ?
C84 N26 C83 O28 -25.0(16) . . . . ?
C84 N27 C96 N32 -79.4(12) . . . . ?
C84 N27 C96 C95 169.0(9) . . . . ?
C84 N27 C85 N28 -171.4(10) . . . . ?
C84 N27 C85 O29 7.5(17) . . . . ?
C73 C74 N19 C67 7.3(15) . . . . ?
C73 C74 N19 C66 175.9(13) . . . . ?
C10 C11 C14 C15 17(2) . . . . ?
C10 C11 C14 C18 -165.2(15) . . . . ?
C78 N14 C61 O21 172.2(14) . . . . ?
C78 N14 C61 N13 -7.8(14) . . . . ?
C78 N14 C70 N22 78.8(19) . . . . ?
C78 N15 C63 O25 -178.8(14) . . . . ?
C78 N15 C63 N16 6.9(17) . . . . ?
C78 N15 C62 N7 -80.8(18) . . . . ?
C78 C77 N13 C61 2.8(15) . . . . ?
C78 C77 N13 C60 -159.0(12) . . . 5_656 ?
C39 C38 C43 C42 -1(2) . . . . ?
C26 N3 C31 C30 -171.9(12) . . . . ?
C26 N3 C27 C28 171.1(12) . . . . ?
C71 N7 C55 O18 178.0(12) . . . . ?
C71 N7 C55 N8 -1.4(14) . . . . ?
C71 N7 C62 N15 74.6(18) . . . . ?
C71 N22 C69 O22 -179.8(13) . . . . ?
C71 N22 C69 N21 -4.8(15) . . . . ?
C71 N22 C70 N14 -82.6(18) . . . . ?
C71 C72 N21 C69 -11.9(14) . . . . ?
C71 C72 N21 C68 165.2(12) . . . . ?
C71 C72 N8 C55 -11.4(15) . . . . ?
C71 C72 N8 C56 -172.9(11) . . . . ?
C35 N4 C34 C33 2(3) . . . . ?
C69 N22 C71 N7 -116.1(14) . . . . ?
C69 N22 C71 C72 -2.6(14) . . . . ?
C69 N22 C70 N14 119.2(15) . . . . ?
C74 N10 C57 O19 -169.9(13) . . . . ?
C74 N10 C57 N9 5.5(15) . . . . ?
C74 N10 C58 N11 -90.4(17) . . . . ?
C74 C73 N9 C57 3.3(15) . . . . ?
C74 C73 N9 C56 160.8(13) . . . . ?
C74 C73 N20 C67 -1.6(15) . . . . ?
C74 C73 N20 C68 -170.8(15) . . . . ?
C15 C14 C18 C17 2(2) . . . . ?
C62 N7 C55 O18 4(2) . . . . ?
C62 N7 C55 N8 -175.2(12) . . . . ?
C62 N7 C71 N22 -77.0(18) . . . . ?
C62 N7 C71 C72 167.9(13) . . . . ?
C62 N15 C63 O25 -16(2) . . . . ?
C62 N15 C63 N16 170.1(13) . . . . ?
C62 N15 C78 N14 85.1(17) . . . . ?
C62 N15 C78 C77 -163.0(13) . . . . ?
C36 C32 C29 C28 -161.3(13) . . . . ?
C36 C32 C29 C30 22.7(19) . . . . ?
C36 C32 C33 C34 3(2) . . . . ?
C75 N18 C65 N17 7.3(17) . . . . ?
C75 N18 C65 O24 -174.9(14) . . . . ?
C75 N18 C66 N19 -91.7(18) . . . . ?
C75 N11 C59 N12 -3.7(16) . . . . ?
C75 N11 C59 O20 176.3(13) . . . . ?
C75 N11 C58 N10 77.3(17) . . . . ?
C34 N4 C35 C36 2(3) . . . . ?
C64 N17 C65 N18 -165.2(14) . . . . ?
C64 N17 C65 O24 17(2) . . . . ?
C64 N17 C76 N12 -85.1(19) . . . . ?
C64 N17 C76 C75 160.7(14) . . . . ?
C64 N16 C63 O25 24(2) 5_656 . . . ?
C64 N16 C63 N15 -161.5(13) 5_656 . . . ?
C64 N16 C77 C78 159.3(13) 5_656 . . . ?
C64 N16 C77 N13 -87.8(19) 5_656 . . . ?
C70 N14 C61 O21 16(2) . . . . ?
C70 N14 C61 N13 -163.9(13) . . . . ?
C70 N14 C78 N15 -83.8(17) . . . . ?
C70 N14 C78 C77 163.4(13) . . . . ?
C70 N22 C71 N7 83.8(17) . . . . ?
C70 N22 C71 C72 -162.7(13) . . . . ?
C70 N22 C69 O22 -19(2) . . . . ?
C70 N22 C69 N21 156.1(13) . . . . ?
C40 C41 C44 N5 -70.1(19) . . . . ?
C18 C14 C15 C16 -2(2) . . . . ?
C66 N18 C65 N17 166.0(14) . . . . ?
C66 N18 C65 O24 -16(2) . . . . ?
C66 N18 C75 N11 84.6(18) . . . . ?
C66 N18 C75 C76 -164.6(14) . . . . ?
C16 N2 C17 C18 -2(3) . . . . ?
C58 N10 C57 O19 -8(2) . . . . ?
C58 N10 C57 N9 167.5(12) . . . . ?
C58 N10 C74 C73 -164.7(13) . . . . ?
C58 N10 C74 N19 84.0(17) . . . . ?
C58 N11 C59 N12 -178.6(12) . . . . ?
C58 N11 C59 O20 1(2) . . . . ?
C58 N11 C75 N18 -71.0(18) . . . . ?
C58 N11 C75 C76 176.5(12) . . . . ?
C76 N17 C65 N18 -5.9(17) . . . . ?
C76 N17 C65 O24 176.3(14) . . . . ?
C76 N17 C64 N16 78(2) . . . 5_656 ?
C76 N12 C59 N11 4.3(16) . . . . ?
C76 N12 C59 O20 -175.7(13) . . . . ?
C76 N12 C60 N13 -82.0(19) . . . 5_656 ?
N13 C77 C78 N14 -7.0(13) . . . . ?
N13 C77 C78 N15 -126.5(12) . . . . ?
N21 C72 N8 C55 -122.2(15) . . . . ?
N21 C72 N8 C56 76.2(18) . . . . ?
N21 C68 N20 C67 115.3(18) . . . . ?
N21 C68 N20 C73 -77(2) . . . . ?
N8 C56 N9 C57 -116.7(14) . . . . ?
N8 C56 N9 C73 88.2(16) . . . . ?
N8 C72 N21 C69 100.1(17) . . . . ?
N8 C72 N21 C68 -82.8(18) . . . . ?
N9 C56 N8 C55 121.2(12) . . . . ?
N9 C56 N8 C72 -79.2(15) . . . . ?
N9 C73 C74 N10 0.0(14) . . . . ?
N9 C73 C74 N19 118.3(12) . . . . ?
N9 C73 N20 C67 -114.7(16) . . . . ?
N9 C73 N20 C68 76.1(19) . . . . ?
N20 C67 N19 C74 -8.7(16) . . . . ?
N20 C67 N19 C66 -177.6(13) . . . . ?
N20 C73 C74 N10 -121.7(11) . . . . ?
N20 C73 C74 N19 -3.4(14) . . . . ?
N20 C73 N9 C57 115.8(15) . . . . ?
N20 C73 N9 C56 -86.7(17) . . . . ?
N20 C68 N21 C72 84.1(19) . . . . ?
N20 C68 N21 C69 -99.2(19) . . . . ?
N19 C67 N20 C73 6.3(16) . . . . ?
N19 C67 N20 C68 175.7(14) . . . . ?
C23 C22 C21 C20 0.5(16) . . . . ?

loop_
_smtbx_masks_void_nr
_smtbx_masks_void_average_x
_smtbx_masks_void_average_y
_smtbx_masks_void_average_z
_smtbx_masks_void_volume
_smtbx_masks_void_count_electrons
_smtbx_masks_void_content
1 0.000 -0.943 0.250 988.0 116.2 ?
2 0.000 -0.421 0.750 988.0 115.9 ?
3 0.187 0.335 0.684 51.8 19.8 ?
4 0.187 0.665 0.184 51.8 23.1 ?
5 0.181 0.139 0.411 8.0 0.8 ?
6 0.181 0.861 0.911 8.0 0.8 ?
7 0.500 0.764 0.250 988.0 116.2 ?
8 0.500 -0.061 0.750 988.0 115.9 ?
9 0.313 0.165 0.316 51.8 21.7 ?
10 0.313 0.835 0.816 51.8 18.4 ?
11 0.319 0.361 0.589 8.0 1.2 ?
12 0.319 0.639 0.089 8.0 1.2 ?
13 0.687 0.165 0.184 51.8 23.1 ?
14 0.687 0.835 0.684 51.8 19.8 ?
15 0.681 0.361 0.911 8.0 0.8 ?
16 0.681 0.639 0.411 8.0 0.8 ?
17 0.813 0.335 0.816 51.8 18.4 ?
18 0.813 0.665 0.316 51.8 21.7 ?
19 0.819 0.139 0.089 8.0 1.2 ?
20 0.819 0.861 0.589 8.0 1.2 ?
